data_7130201
loop_
_publ_author_name
'Xing, Tian'
'Derbyshire, Max'
'Elsegood, Mark Robert James'
'Redshaw, Carl'

_publ_section_title
;
 Mixed-metal calix[8]arene complexes: Structure, and ring opening
 polymerization studies
;
_journal_name_full 'Chemical Communications'
_journal_paper_doi 10.1039/D2CC02236B
_journal_year 2022
_chemical_formula_moiety 'C92 H110 Mo2 N2 O10, 5(C2 H3 N)'
_chemical_formula_sum 'C102 H125 Mo2 N7 O10'
_chemical_formula_weight 1800.96
_space_group_crystal_system monoclinic
_space_group_IT_number 14
_space_group_name_Hall '-P 2yn'
_space_group_name_H-M_alt 'P 1 21/n 1'
_atom_sites_solution_hydrogens geom
_atom_sites_solution_primary iterative
_atom_sites_solution_secondary difmap
_audit_creation_method SHELXL-2018/3
_audit_update_record
;
2022-03-06 deposited with the CCDC.	2022-06-08 downloaded from the CCDC.
;
_cell_angle_alpha 90
_cell_angle_beta 102.2550(9)
_cell_angle_gamma 90
_cell_formula_units_Z 4
_cell_length_a 21.03282(17)
_cell_length_b 18.94309(17)
_cell_length_c 24.7719(2)
_cell_measurement_reflns_used 35706
_cell_measurement_temperature 100(2)
_cell_measurement_theta_max 70.2840
_cell_measurement_theta_min 2.9830
_cell_volume 9644.88(14)
_computing_cell_refinement 'CrysAlisPro 1.171.41.93a (Rigaku OD, 2020)'
_computing_data_collection 'CrysAlisPro 1.171.41.93a (Rigaku OD, 2020)'
_computing_data_reduction 'CrysAlisPro 1.171.41.93a (Rigaku OD, 2020)'
_computing_molecular_graphics 'Buker SHELXTL'
_computing_publication_material 'Buker SHELXTL'
_computing_structure_refinement 'SHELXL-2018/3 (Sheldrick, 2018)'
_computing_structure_solution 'SHELXT-2018/2 (Sheldrick, 2018)'
_diffrn_ambient_temperature 100(2)
_diffrn_detector_area_resol_mean 10.0000
_diffrn_measured_fraction_theta_full 0.990
_diffrn_measured_fraction_theta_max 0.972
_diffrn_measurement_device 'four-circle diffractometer'
_diffrn_measurement_device_details 'Rigaku, AFC11 quarter \c goniometer'
_diffrn_measurement_device_type
;
Rigaku 007HF equipped with Varimax confocal mirrors and 
an AFC11 goniometer and HyPix 6000 detector
;
_diffrn_measurement_method '\w scans'
_diffrn_radiation_collimation 0.3
_diffrn_radiation_type CuK\a
_diffrn_radiation_wavelength 1.54178
_diffrn_reflns_av_R_equivalents 0.0422
_diffrn_reflns_av_unetI/netI 0.0291
_diffrn_reflns_Laue_measured_fraction_full 0.990
_diffrn_reflns_Laue_measured_fraction_max 0.972
_diffrn_reflns_limit_h_max 25
_diffrn_reflns_limit_h_min -25
_diffrn_reflns_limit_k_max 20
_diffrn_reflns_limit_k_min -22
_diffrn_reflns_limit_l_max 30
_diffrn_reflns_limit_l_min -30
_diffrn_reflns_number 87475
_diffrn_reflns_point_group_measured_fraction_full 0.990
_diffrn_reflns_point_group_measured_fraction_max 0.972
_diffrn_reflns_theta_full 67.679
_diffrn_reflns_theta_max 70.394
_diffrn_reflns_theta_min 2.507
_diffrn_source 'Rotating-anode X-ray tube'
_exptl_absorpt_coefficient_mu 2.600
_exptl_absorpt_correction_T_max 1.00
_exptl_absorpt_correction_T_min 0.83
_exptl_absorpt_correction_type multi-scan
_exptl_absorpt_process_details
; 
CrysAlisPro 1.171.41.93a (Rigaku Oxford Diffraction, 2020) 
Empirical absorption correction using spherical harmonics, 
implemented in SCALE3 ABSPACK scaling algorithm. 
;
_exptl_crystal_colour brown
_exptl_crystal_density_diffrn 1.240
_exptl_crystal_density_method 'Not measured'
_exptl_crystal_description lath
_exptl_crystal_F_000 3800
_exptl_crystal_recrystallization_method 'Re-crystallisation from solvent: acetonitrile'
_exptl_crystal_size_max 0.150
_exptl_crystal_size_mid 0.040
_exptl_crystal_size_min 0.010
_refine_diff_density_max 0.597
_refine_diff_density_min -0.891
_refine_diff_density_rms 0.057
_refine_ls_extinction_method none
_refine_ls_goodness_of_fit_ref 1.033
_refine_ls_hydrogen_treatment constr
_refine_ls_matrix_type full
_refine_ls_number_parameters 1250
_refine_ls_number_reflns 17906
_refine_ls_number_restraints 593
_refine_ls_restrained_S_all 1.033
_refine_ls_R_factor_all 0.0514
_refine_ls_R_factor_gt 0.0430
_refine_ls_shift/su_max 0.002
_refine_ls_shift/su_mean 0.000
_refine_ls_structure_factor_coef Fsqd
_refine_ls_weighting_details 'w=1/[\s^2^(Fo^2^)+(0.0538P)^2^+9.3056P] where P=(Fo^2^+2Fc^2^)/3'
_refine_ls_weighting_scheme calc
_refine_ls_wR_factor_gt 0.1076
_refine_ls_wR_factor_ref 0.1133
_reflns_Friedel_coverage 0.000
_reflns_number_gt 15405
_reflns_number_total 17906
_reflns_threshold_expression 'I > 2\s(I)'
_cod_data_source_file d2cc02236b2.cif
_cod_data_source_block 7dot5MeCN
_cod_depositor_comments
;
The following automatic conversions were performed:

data item '_atom_sites_solution_primary' value 'Iterative' was
changed to 'iterative' in accordance with the
/home/data/users/saulius/crontab/automatic-downloads/rss-feeds/RSC/lib/dictionaries/cif_core.dic
dictionary named 'cif_core.dic' version 2.4.2 last updated on
2011-04-26.

Automatic conversion script
Id: cif_fix_values 7556 2019-12-06 15:28:31Z antanas 
;
_cod_original_sg_symbol_H-M 'P 21/n'
_cod_database_code 7130201
_shelx_shelxl_version_number 2018/3
_shelx_space_group_comment
; 
The symmetry employed for this shelxl refinement is uniquely defined 
by the following loop, which should always be used as a source of 
symmetry information in preference to the above space-group names. 
They are only intended as comments. 
;
_shelx_estimated_absorpt_t_min 0.696
_shelx_estimated_absorpt_t_max 0.974

loop_
_space_group_symop_operation_xyz
'x, y, z'
'-x+1/2, y+1/2, -z+1/2'
'-x, -y, -z'
'x-1/2, -y-1/2, z-1/2'

loop_
_atom_site_label
_atom_site_type_symbol
_atom_site_fract_x
_atom_site_fract_y
_atom_site_fract_z
_atom_site_U_iso_or_equiv
_atom_site_adp_type
_atom_site_occupancy
_atom_site_site_symmetry_order
_atom_site_calc_flag
_atom_site_refinement_flags_posn
_atom_site_refinement_flags_adp
_atom_site_refinement_flags_occupancy
_atom_site_disorder_assembly
_atom_site_disorder_group
Mo1 Mo 0.73389(2) 0.19629(2) 0.58937(2) 0.03410(7) Uani 1 1 d . . . . .
Mo2 Mo 0.48372(2) 0.11913(2) 0.40782(2) 0.03253(7) Uani 1 1 d . . . . .
O1 O 0.74655(9) 0.11881(11) 0.54459(9) 0.0398(5) Uani 1 1 d . . . . .
O2 O 0.82246(10) 0.18813(11) 0.62982(9) 0.0422(5) Uani 1 1 d . . . . .
O3 O 0.73592(9) 0.29282(11) 0.61253(8) 0.0394(5) Uani 1 1 d . . . . .
O4 O 0.65598(9) 0.22111(10) 0.53741(8) 0.0370(4) Uani 1 1 d . . . . .
O5 O 0.48512(9) 0.07780(10) 0.47717(8) 0.0378(4) Uani 1 1 d . . . . .
O6 O 0.40096(9) 0.07655(11) 0.37789(8) 0.0396(5) Uani 1 1 d . . . . .
O7 O 0.46257(9) 0.18767(10) 0.34978(8) 0.0356(4) Uani 1 1 d . . . . .
O8 O 0.55230(9) 0.18230(10) 0.44072(8) 0.0343(4) Uani 1 1 d . . . . .
O9 O 0.70036(10) 0.15941(12) 0.63854(9) 0.0453(5) Uani 1 1 d . . . . .
O10 O 0.52744(9) 0.06230(11) 0.37789(8) 0.0392(5) Uani 1 1 d . . . . .
C1 C 0.77893(14) 0.10507(15) 0.50262(13) 0.0385(6) Uani 1 1 d . . . . .
C2 C 0.74433(14) 0.10661(15) 0.44813(13) 0.0384(6) Uani 1 1 d . . . . .
C3 C 0.77734(14) 0.09060(17) 0.40672(14) 0.0423(7) Uani 1 1 d . . . . .
H3 H 0.754097 0.090754 0.369378 0.051 Uiso 1 1 calc R U . . .
C4 C 0.84385(15) 0.07423(18) 0.41824(15) 0.0476(8) Uani 1 1 d . . . . .
C5 C 0.87597(14) 0.07418(17) 0.47303(14) 0.0467(8) Uani 1 1 d . . . . .
H5 H 0.921085 0.063270 0.481533 0.056 Uiso 1 1 calc R U . . .
C6 C 0.84551(14) 0.08935(17) 0.51640(14) 0.0441(7) Uani 1 1 d . . . . .
C7 C 0.87944(16) 0.0595(2) 0.37112(16) 0.0557(9) Uani 1 1 d . . . . .
C8 C 0.8370(2) 0.0157(3) 0.3262(2) 0.109(2) Uani 1 1 d . . . . .
H8A H 0.817895 -0.023630 0.343047 0.164 Uiso 1 1 calc R U . . .
H8B H 0.863475 -0.002976 0.301323 0.164 Uiso 1 1 calc R U . . .
H8C H 0.802152 0.045283 0.305198 0.164 Uiso 1 1 calc R U . . .
C9 C 0.8981(2) 0.1299(2) 0.34998(19) 0.0796(13) Uani 1 1 d . . . . .
H9A H 0.858699 0.157757 0.336185 0.119 Uiso 1 1 calc R U . . .
H9B H 0.921035 0.122048 0.319981 0.119 Uiso 1 1 calc R U . . .
H9C H 0.926505 0.155503 0.380114 0.119 Uiso 1 1 calc R U . . .
C10 C 0.9418(2) 0.0166(2) 0.3916(2) 0.0789(13) Uani 1 1 d . . . . .
H10A H 0.972536 0.044550 0.418580 0.118 Uiso 1 1 calc R U . . .
H10B H 0.961551 0.004916 0.360281 0.118 Uiso 1 1 calc R U . . .
H10C H 0.931229 -0.027012 0.409079 0.118 Uiso 1 1 calc R U . . .
C11 C 0.88515(15) 0.08936(17) 0.57499(14) 0.0466(7) Uani 1 1 d . . . . .
H11A H 0.920333 0.053938 0.577991 0.056 Uiso 1 1 calc R U . . .
H11B H 0.856822 0.074777 0.600228 0.056 Uiso 1 1 calc R U . . .
C12 C 0.88185(14) 0.20773(17) 0.62075(13) 0.0403(7) Uani 1 1 d . . . . .
C13 C 0.91516(14) 0.16051(17) 0.59362(13) 0.0424(7) Uani 1 1 d . . . . .
C14 C 0.97562(14) 0.18066(18) 0.58521(14) 0.0452(7) Uani 1 1 d . . . . .
H14 H 0.999298 0.148592 0.567495 0.054 Uiso 1 1 calc R U . . .
C15 C 1.00317(14) 0.24660(18) 0.60187(13) 0.0444(7) Uani 1 1 d . . . . .
C16 C 0.96760(15) 0.29174(17) 0.62875(13) 0.0428(7) Uani 1 1 d . . . . .
H16 H 0.985546 0.336459 0.640908 0.051 Uiso 1 1 calc R U . . .
C17 C 0.90692(14) 0.27383(17) 0.63845(12) 0.0399(7) Uani 1 1 d . . . . .
C18 C 1.07034(16) 0.2659(2) 0.59193(17) 0.0589(9) Uani 1 1 d D U . . .
C19 C 1.0839(10) 0.2436(13) 0.5381(7) 0.092(5) Uani 0.44(3) 1 d D U P A 1
H19A H 1.072983 0.193564 0.531844 0.138 Uiso 0.44(3) 1 calc R U P A 1
H19B H 1.057647 0.271856 0.508410 0.138 Uiso 0.44(3) 1 calc R U P A 1
H19C H 1.130191 0.250668 0.538458 0.138 Uiso 0.44(3) 1 calc R U P A 1
C20 C 1.1189(6) 0.2261(7) 0.6416(7) 0.068(3) Uani 0.44(3) 1 d D U P A 1
H20A H 1.109567 0.241158 0.677015 0.103 Uiso 0.44(3) 1 calc R U P A 1
H20B H 1.112696 0.174996 0.637492 0.103 Uiso 0.44(3) 1 calc R U P A 1
H20C H 1.163976 0.238071 0.640670 0.103 Uiso 0.44(3) 1 calc R U P A 1
C21 C 1.0860(9) 0.3434(5) 0.6053(6) 0.046(3) Uani 0.44(3) 1 d D U P A 1
H21A H 1.076038 0.354907 0.641180 0.069 Uiso 0.44(3) 1 calc R U P A 1
H21B H 1.132257 0.351939 0.606674 0.069 Uiso 0.44(3) 1 calc R U P A 1
H21C H 1.059713 0.373126 0.576627 0.069 Uiso 0.44(3) 1 calc R U P A 1
C19X C 1.0627(6) 0.2650(6) 0.5265(4) 0.061(2) Uani 0.56(3) 1 d D U P A 2
H19D H 1.048692 0.218031 0.512194 0.092 Uiso 0.56(3) 1 calc R U P A 2
H19E H 1.030131 0.300068 0.509748 0.092 Uiso 0.56(3) 1 calc R U P A 2
H19F H 1.104560 0.276505 0.517228 0.092 Uiso 0.56(3) 1 calc R U P A 2
C20X C 1.1225(5) 0.2116(8) 0.6142(10) 0.105(5) Uani 0.56(3) 1 d D U P A 2
H20D H 1.106713 0.164394 0.601830 0.157 Uiso 0.56(3) 1 calc R U P A 2
H20E H 1.161844 0.222182 0.600438 0.157 Uiso 0.56(3) 1 calc R U P A 2
H20F H 1.132611 0.213202 0.654651 0.157 Uiso 0.56(3) 1 calc R U P A 2
C21X C 1.0920(10) 0.3403(6) 0.6097(7) 0.080(5) Uani 0.56(3) 1 d D U P A 2
H21D H 1.057085 0.373613 0.594566 0.120 Uiso 0.56(3) 1 calc R U P A 2
H21E H 1.101764 0.343172 0.650129 0.120 Uiso 0.56(3) 1 calc R U P A 2
H21F H 1.130998 0.352152 0.595917 0.120 Uiso 0.56(3) 1 calc R U P A 2
C22 C 0.86796(15) 0.32395(18) 0.66631(12) 0.0429(7) Uani 1 1 d . . . . .
H22A H 0.897968 0.352758 0.693899 0.052 Uiso 1 1 calc R U . . .
H22B H 0.839836 0.296498 0.685984 0.052 Uiso 1 1 calc R U . . .
C23 C 0.76310(14) 0.35317(16) 0.59682(12) 0.0375(6) Uani 1 1 d . . . . .
C24 C 0.82590(14) 0.37241(17) 0.62417(12) 0.0402(7) Uani 1 1 d . . . . .
C25 C 0.85230(15) 0.43433(17) 0.60878(13) 0.0447(7) Uani 1 1 d . . . . .
H25 H 0.894408 0.448241 0.628076 0.054 Uiso 1 1 calc R U . . .
C26 C 0.81930(15) 0.47702(17) 0.56598(14) 0.0453(7) Uani 1 1 d . . . . .
C27 C 0.75813(15) 0.45408(16) 0.53827(13) 0.0423(7) Uani 1 1 d . . . . .
H27 H 0.735143 0.481878 0.508531 0.051 Uiso 1 1 calc R U . . .
C28 C 0.72911(14) 0.39294(16) 0.55179(12) 0.0393(7) Uani 1 1 d . . . . .
C29 C 0.85120(17) 0.54389(19) 0.54889(16) 0.0579(8) Uani 1 1 d D U . . .
C30 C 0.8802(6) 0.5878(7) 0.5985(4) 0.085(3) Uani 0.634(15) 1 d D U P B 1
H30A H 0.908734 0.558268 0.625911 0.128 Uiso 0.634(15) 1 calc R U P B 1
H30B H 0.905463 0.626517 0.587344 0.128 Uiso 0.634(15) 1 calc R U P B 1
H30C H 0.845262 0.607198 0.614709 0.128 Uiso 0.634(15) 1 calc R U P B 1
C31 C 0.8062(4) 0.5869(5) 0.5047(5) 0.079(3) Uani 0.634(15) 1 d D U P B 1
H31A H 0.788347 0.556389 0.473100 0.118 Uiso 0.634(15) 1 calc R U P B 1
H31B H 0.770506 0.606259 0.519885 0.118 Uiso 0.634(15) 1 calc R U P B 1
H31C H 0.830706 0.625578 0.492520 0.118 Uiso 0.634(15) 1 calc R U P B 1
C32 C 0.9099(5) 0.5200(5) 0.5234(5) 0.080(3) Uani 0.634(15) 1 d D U P B 1
H32A H 0.893780 0.490942 0.490606 0.120 Uiso 0.634(15) 1 calc R U P B 1
H32B H 0.932033 0.561706 0.512922 0.120 Uiso 0.634(15) 1 calc R U P B 1
H32C H 0.940456 0.492400 0.550713 0.120 Uiso 0.634(15) 1 calc R U P B 1
C30X C 0.9050(9) 0.5720(13) 0.5946(9) 0.095(6) Uani 0.366(15) 1 d D U P B 2
H30D H 0.887770 0.580703 0.627748 0.142 Uiso 0.366(15) 1 calc R U P B 2
H30E H 0.940304 0.537330 0.602958 0.142 Uiso 0.366(15) 1 calc R U P B 2
H30F H 0.921802 0.616294 0.582545 0.142 Uiso 0.366(15) 1 calc R U P B 2
C31X C 0.7982(6) 0.6046(6) 0.5390(8) 0.066(4) Uani 0.366(15) 1 d D U P B 2
H31D H 0.783796 0.613826 0.573446 0.099 Uiso 0.366(15) 1 calc R U P B 2
H31E H 0.817195 0.647642 0.527150 0.099 Uiso 0.366(15) 1 calc R U P B 2
H31F H 0.760979 0.589844 0.510352 0.099 Uiso 0.366(15) 1 calc R U P B 2
C32X C 0.8735(11) 0.5294(9) 0.4971(7) 0.089(4) Uani 0.366(15) 1 d D U P B 2
H32D H 0.836975 0.511402 0.469111 0.134 Uiso 0.366(15) 1 calc R U P B 2
H32E H 0.889822 0.573077 0.483787 0.134 Uiso 0.366(15) 1 calc R U P B 2
H32F H 0.908324 0.494113 0.504200 0.134 Uiso 0.366(15) 1 calc R U P B 2
C33 C 0.66786(14) 0.36720(16) 0.51343(12) 0.0391(6) Uani 1 1 d . . . . .
H33A H 0.680805 0.330357 0.489529 0.047 Uiso 1 1 calc R U . . .
H33B H 0.650096 0.407143 0.489089 0.047 Uiso 1 1 calc R U . . .
C34 C 0.60710(13) 0.26549(16) 0.54557(12) 0.0361(6) Uani 1 1 d . . . . .
C35 C 0.61271(13) 0.33744(16) 0.53687(12) 0.0367(6) Uani 1 1 d . . . . .
C36 C 0.56297(14) 0.38144(16) 0.54592(13) 0.0414(7) Uani 1 1 d . . . . .
H36 H 0.566694 0.430873 0.540904 0.050 Uiso 1 1 calc R U . . .
C37 C 0.50783(14) 0.35534(17) 0.56213(13) 0.0421(7) Uani 1 1 d . . . . .
C38 C 0.50381(14) 0.28241(16) 0.56892(12) 0.0397(7) Uani 1 1 d . . . . .
H38 H 0.466149 0.263568 0.579067 0.048 Uiso 1 1 calc R U . . .
C39 C 0.55241(13) 0.23636(16) 0.56148(12) 0.0358(6) Uani 1 1 d . . . . .
C40 C 0.45170(17) 0.40440(19) 0.56822(17) 0.0584(9) Uani 1 1 d D U . . .
C41 C 0.4756(13) 0.4752(7) 0.5928(8) 0.076(4) Uani 0.59(2) 1 d D U P C 1
H41A H 0.506821 0.494910 0.572650 0.114 Uiso 0.59(2) 1 calc R U P C 1
H41B H 0.438644 0.507456 0.590054 0.114 Uiso 0.59(2) 1 calc R U P C 1
H41C H 0.496846 0.468972 0.631775 0.114 Uiso 0.59(2) 1 calc R U P C 1
C42 C 0.4030(5) 0.3718(6) 0.5985(5) 0.069(3) Uani 0.59(2) 1 d D U P C 1
H42A H 0.388321 0.326153 0.581720 0.104 Uiso 0.59(2) 1 calc R U P C 1
H42B H 0.423704 0.364893 0.637433 0.104 Uiso 0.59(2) 1 calc R U P C 1
H42C H 0.365501 0.403377 0.595712 0.104 Uiso 0.59(2) 1 calc R U P C 1
C43 C 0.4122(4) 0.4173(6) 0.5071(3) 0.0540(19) Uani 0.59(2) 1 d D U P C 1
H43A H 0.396259 0.372082 0.490294 0.081 Uiso 0.59(2) 1 calc R U P C 1
H43B H 0.375270 0.448550 0.507746 0.081 Uiso 0.59(2) 1 calc R U P C 1
H43C H 0.440761 0.439294 0.485333 0.081 Uiso 0.59(2) 1 calc R U P C 1
C41X C 0.4754(16) 0.4800(9) 0.5825(9) 0.051(4) Uani 0.41(2) 1 d D U P C 2
H41D H 0.511689 0.479288 0.614711 0.076 Uiso 0.41(2) 1 calc R U P C 2
H41E H 0.489957 0.500856 0.550992 0.076 Uiso 0.41(2) 1 calc R U P C 2
H41F H 0.439721 0.508289 0.590967 0.076 Uiso 0.41(2) 1 calc R U P C 2
C42X C 0.4330(12) 0.3789(8) 0.6244(9) 0.095(5) Uani 0.41(2) 1 d D U P C 2
H42D H 0.471557 0.381287 0.654604 0.143 Uiso 0.41(2) 1 calc R U P C 2
H42E H 0.398918 0.409558 0.632921 0.143 Uiso 0.41(2) 1 calc R U P C 2
H42F H 0.417132 0.330121 0.620229 0.143 Uiso 0.41(2) 1 calc R U P C 2
C43X C 0.3974(9) 0.4029(13) 0.5203(9) 0.101(6) Uani 0.41(2) 1 d D U P C 2
H43D H 0.383422 0.353951 0.512230 0.152 Uiso 0.41(2) 1 calc R U P C 2
H43E H 0.361123 0.430532 0.528254 0.152 Uiso 0.41(2) 1 calc R U P C 2
H43F H 0.411359 0.423100 0.488279 0.152 Uiso 0.41(2) 1 calc R U P C 2
C44 C 0.55030(13) 0.15713(16) 0.57026(12) 0.0385(6) Uani 1 1 d . . . . .
H44A H 0.571090 0.133722 0.542720 0.046 Uiso 1 1 calc R U . . .
H44B H 0.576896 0.146105 0.607293 0.046 Uiso 1 1 calc R U . . .
C45 C 0.45324(13) 0.08668(16) 0.52025(12) 0.0365(6) Uani 1 1 d . . . . .
C46 C 0.48343(14) 0.12516(16) 0.56606(12) 0.0378(6) Uani 1 1 d . . . . .
C47 C 0.45053(15) 0.13431(17) 0.60917(13) 0.0422(7) Uani 1 1 d . . . . .
H47 H 0.470976 0.160452 0.640841 0.051 Uiso 1 1 calc R U . . .
C48 C 0.38892(15) 0.10639(17) 0.60711(14) 0.0446(7) Uani 1 1 d . . . . .
C49 C 0.36073(15) 0.06819(17) 0.56011(13) 0.0440(7) Uani 1 1 d . . . . .
H49 H 0.318658 0.048649 0.557942 0.053 Uiso 1 1 calc R U . . .
C50 C 0.39132(14) 0.05722(16) 0.51605(13) 0.0391(7) Uani 1 1 d . . . . .
C51 C 0.35322(17) 0.11577(19) 0.65475(15) 0.0535(8) Uani 1 1 d . U . . .
C52 C 0.3888(3) 0.1682(3) 0.6984(2) 0.1080(19) Uani 1 1 d . U . . .
H52A H 0.389955 0.214848 0.681482 0.162 Uiso 1 1 calc R U . . .
H52B H 0.433324 0.151752 0.712766 0.162 Uiso 1 1 calc R U . . .
H52C H 0.365673 0.171498 0.728766 0.162 Uiso 1 1 calc R U . . .
C53 C 0.3522(2) 0.0453(2) 0.68340(16) 0.0688(10) Uani 1 1 d . U . . .
H53A H 0.328893 0.050197 0.713532 0.103 Uiso 1 1 calc R U . . .
H53B H 0.396881 0.029842 0.698416 0.103 Uiso 1 1 calc R U . . .
H53C H 0.330036 0.010313 0.656796 0.103 Uiso 1 1 calc R U . . .
C54 C 0.2845(2) 0.1402(4) 0.6329(2) 0.116(2) Uani 1 1 d . U . . .
H54A H 0.261356 0.105198 0.606914 0.174 Uiso 1 1 calc R U . . .
H54B H 0.285117 0.185566 0.613992 0.174 Uiso 1 1 calc R U . . .
H54C H 0.262377 0.145878 0.663711 0.174 Uiso 1 1 calc R U . . .
C55 C 0.35669(14) 0.01573(16) 0.46616(13) 0.0419(7) Uani 1 1 d . . . . .
H55A H 0.329963 -0.021425 0.478600 0.050 Uiso 1 1 calc R U . . .
H55B H 0.389659 -0.008010 0.449308 0.050 Uiso 1 1 calc R U . . .
C56 C 0.33751(13) 0.08960(16) 0.37957(12) 0.0367(6) Uani 1 1 d . . . . .
C57 C 0.31311(14) 0.06032(16) 0.42231(13) 0.0389(6) Uani 1 1 d . . . . .
C58 C 0.24847(14) 0.07485(17) 0.42429(13) 0.0410(7) Uani 1 1 d . . . . .
H58 H 0.230822 0.054580 0.452984 0.049 Uiso 1 1 calc R U . . .
C59 C 0.20921(14) 0.11799(16) 0.38563(13) 0.0395(7) Uani 1 1 d . . . . .
C60 C 0.23622(14) 0.14590(16) 0.34308(12) 0.0386(6) Uani 1 1 d . . . . .
H60 H 0.209969 0.175111 0.316049 0.046 Uiso 1 1 calc R U . . .
C61 C 0.30031(14) 0.13231(16) 0.33899(12) 0.0373(6) Uani 1 1 d . . . . .
C62 C 0.13817(14) 0.13492(17) 0.38750(13) 0.0428(7) Uani 1 1 d . . . . .
C63 C 0.12183(15) 0.11136(18) 0.44193(13) 0.0466(8) Uani 1 1 d . . . . .
H63A H 0.127259 0.060100 0.445832 0.070 Uiso 1 1 calc R U . . .
H63B H 0.076693 0.123948 0.442145 0.070 Uiso 1 1 calc R U . . .
H63C H 0.151061 0.134895 0.472753 0.070 Uiso 1 1 calc R U . . .
C64 C 0.09330(15) 0.0966(2) 0.33963(14) 0.0542(9) Uani 1 1 d . . . . .
H64A H 0.102052 0.113281 0.304478 0.081 Uiso 1 1 calc R U . . .
H64B H 0.047831 0.106258 0.340758 0.081 Uiso 1 1 calc R U . . .
H64C H 0.101330 0.045636 0.343043 0.081 Uiso 1 1 calc R U . . .
C65 C 0.12583(17) 0.21489(19) 0.38230(17) 0.0584(9) Uani 1 1 d . . . . .
H65A H 0.155064 0.239302 0.412632 0.088 Uiso 1 1 calc R U . . .
H65B H 0.080573 0.224805 0.384018 0.088 Uiso 1 1 calc R U . . .
H65C H 0.133992 0.231529 0.346927 0.088 Uiso 1 1 calc R U . . .
C66 C 0.32934(14) 0.16435(17) 0.29346(12) 0.0386(6) Uani 1 1 d . . . . .
H66A H 0.295002 0.168197 0.259399 0.046 Uiso 1 1 calc R U . . .
H66B H 0.363562 0.132489 0.285570 0.046 Uiso 1 1 calc R U . . .
C67 C 0.42203(13) 0.24519(15) 0.33978(11) 0.0338(6) Uani 1 1 d . . . . .
C68 C 0.35856(13) 0.23689(16) 0.30855(11) 0.0362(6) Uani 1 1 d . . . . .
C69 C 0.32057(14) 0.29685(17) 0.29515(12) 0.0390(7) Uani 1 1 d . . . . .
H69 H 0.278136 0.291822 0.272793 0.047 Uiso 1 1 calc R U . . .
C70 C 0.34215(14) 0.36426(17) 0.31318(12) 0.0396(7) Uani 1 1 d . . . . .
C71 C 0.40385(14) 0.36908(16) 0.34702(12) 0.0379(6) Uani 1 1 d . . . . .
H71 H 0.418975 0.414115 0.361021 0.046 Uiso 1 1 calc R U . . .
C72 C 0.44460(13) 0.31085(15) 0.36139(12) 0.0352(6) Uani 1 1 d . . . . .
C73 C 0.30027(15) 0.43032(18) 0.29595(14) 0.0470(7) Uani 1 1 d D U . . .
C74 C 0.2275(3) 0.4090(4) 0.2792(5) 0.063(2) Uani 0.64(2) 1 d D U P D 1
H74A H 0.221451 0.375957 0.248125 0.095 Uiso 0.64(2) 1 calc R U P D 1
H74B H 0.214201 0.386476 0.310635 0.095 Uiso 0.64(2) 1 calc R U P D 1
H74C H 0.201011 0.451278 0.268281 0.095 Uiso 0.64(2) 1 calc R U P D 1
C75 C 0.3196(6) 0.4611(6) 0.2455(4) 0.065(2) Uani 0.64(2) 1 d D U P D 1
H75A H 0.313089 0.425672 0.216020 0.098 Uiso 0.64(2) 1 calc R U P D 1
H75B H 0.292714 0.502610 0.232994 0.098 Uiso 0.64(2) 1 calc R U P D 1
H75C H 0.365520 0.474922 0.254841 0.098 Uiso 0.64(2) 1 calc R U P D 1
C76 C 0.3086(5) 0.4811(5) 0.3437(3) 0.059(2) Uani 0.64(2) 1 d D U P D 1
H76A H 0.295360 0.458209 0.375051 0.088 Uiso 0.64(2) 1 calc R U P D 1
H76B H 0.354394 0.495283 0.354535 0.088 Uiso 0.64(2) 1 calc R U P D 1
H76C H 0.281588 0.522971 0.332689 0.088 Uiso 0.64(2) 1 calc R U P D 1
C74X C 0.2331(7) 0.4231(11) 0.3088(10) 0.074(4) Uani 0.36(2) 1 d D U P D 2
H74D H 0.237347 0.412676 0.348160 0.111 Uiso 0.36(2) 1 calc R U P D 2
H74E H 0.209018 0.467358 0.299782 0.111 Uiso 0.36(2) 1 calc R U P D 2
H74F H 0.209482 0.384637 0.286753 0.111 Uiso 0.36(2) 1 calc R U P D 2
C75X C 0.2934(11) 0.4466(12) 0.2345(5) 0.065(4) Uani 0.36(2) 1 d D U P D 2
H75D H 0.336736 0.451262 0.226143 0.097 Uiso 0.36(2) 1 calc R U P D 2
H75E H 0.269824 0.408112 0.212494 0.097 Uiso 0.36(2) 1 calc R U P D 2
H75F H 0.269361 0.490834 0.225523 0.097 Uiso 0.36(2) 1 calc R U P D 2
C76X C 0.3312(10) 0.4993(8) 0.3268(10) 0.082(6) Uani 0.36(2) 1 d D U P D 2
H76D H 0.374907 0.506460 0.319774 0.123 Uiso 0.36(2) 1 calc R U P D 2
H76E H 0.303878 0.540142 0.313048 0.123 Uiso 0.36(2) 1 calc R U P D 2
H76F H 0.334011 0.494171 0.366569 0.123 Uiso 0.36(2) 1 calc R U P D 2
C77 C 0.50654(13) 0.31966(16) 0.40465(12) 0.0370(6) Uani 1 1 d . . . . .
H77A H 0.498938 0.298918 0.439416 0.044 Uiso 1 1 calc R U . . .
H77B H 0.513435 0.370916 0.411219 0.044 Uiso 1 1 calc R U . . .
C78 C 0.59119(13) 0.22271(15) 0.41494(11) 0.0326(6) Uani 1 1 d . . . . .
C79 C 0.56989(13) 0.28894(15) 0.39460(11) 0.0347(6) Uani 1 1 d . . . . .
C80 C 0.61019(14) 0.32847(16) 0.36864(12) 0.0381(6) Uani 1 1 d . . . . .
H80 H 0.595799 0.373533 0.354169 0.046 Uiso 1 1 calc R U . . .
C81 C 0.67137(14) 0.30422(17) 0.36302(12) 0.0399(7) Uani 1 1 d . . . . .
C82 C 0.69161(14) 0.23864(16) 0.38550(12) 0.0384(6) Uani 1 1 d . . . . .
H82 H 0.733512 0.221932 0.383100 0.046 Uiso 1 1 calc R U . . .
C83 C 0.65269(13) 0.19654(15) 0.41139(12) 0.0344(6) Uani 1 1 d . . . . .
C84 C 0.71454(16) 0.3517(2) 0.33514(15) 0.0522(8) Uani 1 1 d . . . . .
C85 C 0.6769(2) 0.3753(3) 0.2789(2) 0.0987(19) Uani 1 1 d . . . . .
H85A H 0.662327 0.333802 0.255959 0.148 Uiso 1 1 calc R U . . .
H85B H 0.704957 0.404412 0.261008 0.148 Uiso 1 1 calc R U . . .
H85C H 0.638934 0.402982 0.283336 0.148 Uiso 1 1 calc R U . . .
C86 C 0.7364(2) 0.4159(2) 0.3726(2) 0.0857(15) Uani 1 1 d . . . . .
H86A H 0.698047 0.442709 0.377232 0.128 Uiso 1 1 calc R U . . .
H86B H 0.764509 0.446091 0.355654 0.128 Uiso 1 1 calc R U . . .
H86C H 0.760400 0.399629 0.408761 0.128 Uiso 1 1 calc R U . . .
C87 C 0.77561(18) 0.3124(2) 0.32677(18) 0.0652(11) Uani 1 1 d . . . . .
H87A H 0.802048 0.298802 0.362786 0.098 Uiso 1 1 calc R U . . .
H87B H 0.801060 0.343272 0.307686 0.098 Uiso 1 1 calc R U . . .
H87C H 0.762677 0.269932 0.304514 0.098 Uiso 1 1 calc R U . . .
C88 C 0.67211(13) 0.12335(15) 0.43402(12) 0.0362(6) Uani 1 1 d . . . . .
H88A H 0.654712 0.116661 0.467798 0.043 Uiso 1 1 calc R U . . .
H88B H 0.650464 0.088302 0.406532 0.043 Uiso 1 1 calc R U . . .
N1 N 0.78684(11) 0.25028(13) 0.52253(10) 0.0383(5) Uani 1 1 d . . . . .
C89 C 0.82675(16) 0.2741(2) 0.50394(14) 0.0503(8) Uani 1 1 d . . . . .
C90 C 0.8795(2) 0.3060(3) 0.4828(2) 0.0986(19) Uani 1 1 d . . . . .
H90A H 0.864165 0.349678 0.463097 0.118 Uiso 1 1 calc R U . . .
H90B H 0.894121 0.273066 0.457381 0.118 Uiso 1 1 calc R U . . .
H90C H 0.915871 0.316682 0.513603 0.118 Uiso 1 1 calc R U . . .
N2 N 0.41416(12) 0.19908(13) 0.44654(10) 0.0377(5) Uani 1 1 d . . . . .
C91 C 0.36908(15) 0.21963(17) 0.45838(14) 0.0441(7) Uani 1 1 d . . . . .
C92 C 0.31000(19) 0.2438(3) 0.4749(3) 0.0974(19) Uani 1 1 d . . . . .
H92A H 0.279308 0.204431 0.472536 0.117 Uiso 1 1 calc R U . . .
H92B H 0.290043 0.281872 0.450238 0.117 Uiso 1 1 calc R U . . .
H92C H 0.321043 0.261308 0.512962 0.117 Uiso 1 1 calc R U . . .
N3 N 0.5155(3) 0.4895(3) 0.26332(19) 0.1051(15) Uani 1 1 d D . . . .
C93 C 0.5011(2) 0.4324(3) 0.25079(16) 0.0689(11) Uani 1 1 d D . . . .
C94 C 0.4840(2) 0.3608(2) 0.23613(16) 0.0712(12) Uani 1 1 d D . . . .
H94A H 0.436649 0.355444 0.229534 0.107 Uiso 1 1 calc R U . . .
H94B H 0.504607 0.329540 0.266313 0.107 Uiso 1 1 calc R U . . .
H94C H 0.499052 0.348446 0.202517 0.107 Uiso 1 1 calc R U . . .
N4 N 0.4222(4) 0.7783(3) 0.2730(2) 0.149(3) Uani 1 1 d D . . . .
C95 C 0.3987(3) 0.7303(3) 0.2894(2) 0.0951(18) Uani 1 1 d D . . . .
C96 C 0.3705(2) 0.6706(3) 0.30963(18) 0.0885(16) Uani 1 1 d D . . . .
H96A H 0.400018 0.652914 0.342944 0.133 Uiso 1 1 calc R U . . .
H96B H 0.363136 0.633534 0.281366 0.133 Uiso 1 1 calc R U . . .
H96C H 0.328953 0.683958 0.318591 0.133 Uiso 1 1 calc R U . . .
N5 N 0.6833(2) 0.1230(3) 0.26218(18) 0.1069(16) Uani 1 1 d D . . . .
C97 C 0.6333(2) 0.1423(2) 0.26730(16) 0.0677(11) Uani 1 1 d D . . . .
C98 C 0.57117(18) 0.1669(2) 0.27371(16) 0.0639(10) Uani 1 1 d D . . . .
H98A H 0.576934 0.207442 0.298833 0.096 Uiso 1 1 calc R U . . .
H98B H 0.548653 0.128972 0.289033 0.096 Uiso 1 1 calc R U . . .
H98C H 0.545263 0.181090 0.237656 0.096 Uiso 1 1 calc R U . . .
N6 N 0.0280(2) 0.5294(2) 0.27449(19) 0.1014(15) Uani 1 1 d D . . . .
C99 C 0.0484(2) 0.4967(3) 0.2425(2) 0.0789(14) Uani 1 1 d D . . . .
C100 C 0.0731(2) 0.4555(2) 0.20318(18) 0.0808(13) Uani 1 1 d D . . . .
H10D H 0.042609 0.457682 0.167294 0.121 Uiso 1 1 calc R U . . .
H10E H 0.078092 0.406363 0.215721 0.121 Uiso 1 1 calc R U . . .
H10F H 0.115394 0.474212 0.199560 0.121 Uiso 1 1 calc R U . . .
N7 N 0.2607(4) 0.3266(5) 0.5978(4) 0.100(3) Uani 0.5 1 d D U P . .
C101 C 0.2789(4) 0.3481(6) 0.6414(4) 0.082(3) Uani 0.5 1 d D U P . .
C102 C 0.3048(5) 0.3715(6) 0.6962(4) 0.103(3) Uani 0.5 1 d D U P . .
H10G H 0.339764 0.339616 0.713894 0.155 Uiso 0.5 1 calc R U P . .
H10H H 0.270341 0.371680 0.717335 0.155 Uiso 0.5 1 calc R U P . .
H10I H 0.322220 0.419388 0.695225 0.155 Uiso 0.5 1 calc R U P . .
N8 N 0.0489(5) 0.6514(8) 0.6128(6) 0.176(7) Uani 0.5 1 d D . P . .
C103 C 0.0656(5) 0.5940(9) 0.6297(5) 0.134(7) Uani 0.5 1 d D . P . .
C104 C 0.0848(5) 0.5269(7) 0.6564(5) 0.114(5) Uani 0.5 1 d D . P . .
H10J H 0.121823 0.534033 0.687335 0.172 Uiso 0.5 1 calc R U P . .
H10K H 0.097193 0.494311 0.629668 0.172 Uiso 0.5 1 calc R U P . .
H10L H 0.048207 0.507009 0.670106 0.172 Uiso 0.5 1 calc R U P . .

loop_
_atom_site_aniso_label
_atom_site_aniso_U_11
_atom_site_aniso_U_22
_atom_site_aniso_U_33
_atom_site_aniso_U_23
_atom_site_aniso_U_13
_atom_site_aniso_U_12
Mo1 0.02545(12) 0.03449(13) 0.04393(13) 0.00333(10) 0.01089(9) 0.00234(9)
Mo2 0.02388(11) 0.03200(13) 0.04490(13) 0.00089(9) 0.01448(9) 0.00107(8)
O1 0.0278(10) 0.0383(12) 0.0549(12) 0.0032(9) 0.0126(9) 0.0021(8)
O2 0.0330(11) 0.0430(12) 0.0521(12) 0.0031(9) 0.0123(9) 0.0008(9)
O3 0.0312(10) 0.0434(12) 0.0452(11) 0.0022(9) 0.0120(8) -0.0003(9)
O4 0.0320(10) 0.0344(11) 0.0475(11) -0.0011(9) 0.0153(8) 0.0035(8)
O5 0.0269(10) 0.0369(11) 0.0536(11) 0.0016(9) 0.0173(9) 0.0031(8)
O6 0.0303(10) 0.0390(12) 0.0529(12) 0.0024(9) 0.0164(9) 0.0025(8)
O7 0.0258(9) 0.0374(11) 0.0463(11) -0.0020(9) 0.0133(8) 0.0004(8)
O8 0.0253(9) 0.0387(11) 0.0419(10) 0.0057(8) 0.0142(8) 0.0030(8)
O9 0.0353(11) 0.0483(13) 0.0530(12) 0.0078(10) 0.0109(9) 0.0019(9)
O10 0.0298(10) 0.0391(11) 0.0520(11) -0.0017(9) 0.0158(9) 0.0009(8)
C1 0.0292(14) 0.0326(16) 0.0567(17) -0.0023(13) 0.0154(13) 0.0029(11)
C2 0.0292(14) 0.0305(15) 0.0583(18) -0.0016(13) 0.0158(13) 0.0018(11)
C3 0.0295(15) 0.0407(17) 0.0595(18) -0.0059(14) 0.0158(13) 0.0003(12)
C4 0.0312(16) 0.0450(19) 0.070(2) -0.0142(16) 0.0188(15) 0.0001(13)
C5 0.0263(15) 0.0430(18) 0.073(2) -0.0124(16) 0.0142(14) 0.0036(13)
C6 0.0303(15) 0.0369(17) 0.066(2) -0.0005(15) 0.0109(14) 0.0055(12)
C7 0.0318(16) 0.067(2) 0.072(2) -0.0219(19) 0.0195(16) 0.0008(15)
C8 0.050(2) 0.177(6) 0.108(4) -0.083(4) 0.035(2) -0.019(3)
C9 0.092(3) 0.077(3) 0.085(3) 0.008(2) 0.053(3) 0.021(3)
C10 0.064(3) 0.076(3) 0.111(3) 0.002(3) 0.050(3) 0.023(2)
C11 0.0306(15) 0.0424(18) 0.067(2) 0.0005(15) 0.0103(14) 0.0084(13)
C12 0.0252(14) 0.0474(18) 0.0476(16) 0.0049(13) 0.0066(12) 0.0013(12)
C13 0.0298(15) 0.0424(18) 0.0538(17) 0.0027(14) 0.0060(13) 0.0068(13)
C14 0.0306(15) 0.0482(19) 0.0580(19) 0.0018(15) 0.0120(14) 0.0072(13)
C15 0.0292(15) 0.052(2) 0.0528(17) 0.0042(15) 0.0096(13) -0.0009(13)
C16 0.0338(16) 0.0457(18) 0.0489(17) 0.0007(14) 0.0085(13) -0.0026(13)
C17 0.0312(15) 0.0446(17) 0.0438(15) 0.0028(13) 0.0075(12) 0.0002(13)
C18 0.0357(17) 0.059(2) 0.088(2) -0.0005(18) 0.0267(17) -0.0016(15)
C19 0.061(9) 0.112(12) 0.117(6) -0.042(7) 0.052(6) -0.012(8)
C20 0.024(4) 0.058(6) 0.131(7) 0.011(6) 0.032(5) 0.007(3)
C21 0.034(6) 0.061(4) 0.053(6) 0.011(4) 0.031(5) -0.005(4)
C19X 0.049(6) 0.058(6) 0.095(4) -0.021(4) 0.053(4) -0.010(4)
C20X 0.036(4) 0.110(7) 0.179(11) 0.053(8) 0.048(6) 0.021(4)
C21X 0.057(9) 0.086(5) 0.095(8) -0.023(6) 0.009(6) -0.023(6)
C22 0.0346(16) 0.0520(19) 0.0424(16) -0.0027(14) 0.0088(13) -0.0016(14)
C23 0.0353(15) 0.0355(16) 0.0455(15) -0.0017(13) 0.0173(12) 0.0008(12)
C24 0.0342(15) 0.0435(18) 0.0451(16) -0.0035(13) 0.0134(13) 0.0017(13)
C25 0.0340(16) 0.0443(18) 0.0577(18) -0.0060(15) 0.0138(14) -0.0014(13)
C26 0.0376(16) 0.0400(18) 0.0625(19) -0.0018(15) 0.0202(15) 0.0003(13)
C27 0.0371(16) 0.0365(17) 0.0571(18) 0.0036(14) 0.0185(14) 0.0039(13)
C28 0.0354(15) 0.0382(17) 0.0476(16) -0.0039(13) 0.0158(13) 0.0032(12)
C29 0.0459(19) 0.045(2) 0.086(2) 0.0073(16) 0.0219(16) -0.0047(14)
C30 0.107(8) 0.046(6) 0.108(5) -0.008(4) 0.033(4) -0.033(6)
C31 0.059(4) 0.053(4) 0.126(6) 0.034(5) 0.023(4) -0.012(3)
C32 0.073(5) 0.072(5) 0.109(6) 0.026(4) 0.054(5) 0.005(4)
C30X 0.072(10) 0.066(13) 0.132(9) 0.014(8) -0.009(8) -0.024(8)
C31X 0.065(6) 0.042(6) 0.094(10) 0.018(6) 0.021(6) -0.001(4)
C32X 0.101(11) 0.068(8) 0.118(7) 0.015(7) 0.068(8) -0.008(8)
C33 0.0356(15) 0.0361(16) 0.0466(16) 0.0020(13) 0.0109(13) 0.0022(12)
C34 0.0295(14) 0.0382(16) 0.0413(15) -0.0012(12) 0.0088(12) 0.0069(12)
C35 0.0311(15) 0.0372(16) 0.0419(15) -0.0007(12) 0.0077(12) 0.0029(12)
C36 0.0383(16) 0.0348(16) 0.0518(17) -0.0013(13) 0.0111(13) 0.0048(13)
C37 0.0342(16) 0.0407(17) 0.0529(17) -0.0048(14) 0.0127(13) 0.0069(13)
C38 0.0327(15) 0.0415(17) 0.0476(16) -0.0034(13) 0.0144(13) 0.0030(12)
C39 0.0304(14) 0.0378(16) 0.0412(15) 0.0000(12) 0.0119(12) 0.0045(12)
C40 0.0435(18) 0.0409(18) 0.097(2) -0.0085(17) 0.0277(16) 0.0078(14)
C41 0.067(8) 0.056(6) 0.111(9) -0.031(6) 0.033(8) 0.014(6)
C42 0.051(5) 0.071(5) 0.096(6) 0.008(4) 0.039(5) 0.024(4)
C43 0.030(4) 0.040(4) 0.096(4) 0.004(3) 0.021(3) 0.013(3)
C41X 0.047(8) 0.044(5) 0.062(6) -0.004(4) 0.010(5) 0.014(5)
C42X 0.090(11) 0.058(6) 0.171(9) 0.009(9) 0.103(9) 0.024(8)
C43X 0.036(8) 0.083(12) 0.172(9) -0.048(10) -0.008(7) 0.013(7)
C44 0.0299(15) 0.0410(17) 0.0476(16) 0.0014(13) 0.0153(12) 0.0039(12)
C45 0.0311(14) 0.0370(16) 0.0457(15) 0.0072(13) 0.0182(12) 0.0053(12)
C46 0.0318(15) 0.0365(16) 0.0483(16) 0.0069(13) 0.0156(12) 0.0072(12)
C47 0.0380(16) 0.0413(18) 0.0517(17) 0.0062(14) 0.0191(14) 0.0064(13)
C48 0.0409(17) 0.0414(18) 0.0576(18) 0.0116(15) 0.0246(15) 0.0091(14)
C49 0.0320(15) 0.0433(18) 0.0611(19) 0.0147(15) 0.0197(14) 0.0051(13)
C50 0.0295(14) 0.0372(17) 0.0538(17) 0.0105(13) 0.0162(13) 0.0045(12)
C51 0.0483(18) 0.057(2) 0.066(2) 0.0037(15) 0.0363(16) 0.0051(15)
C52 0.122(4) 0.107(4) 0.125(4) -0.054(3) 0.096(3) -0.045(3)
C53 0.075(3) 0.078(2) 0.063(2) 0.0112(19) 0.036(2) 0.004(2)
C54 0.077(3) 0.192(6) 0.097(3) 0.042(3) 0.055(2) 0.073(3)
C55 0.0299(15) 0.0381(17) 0.0604(18) 0.0093(14) 0.0156(13) -0.0015(12)
C56 0.0232(13) 0.0384(16) 0.0506(16) -0.0020(13) 0.0127(12) -0.0028(11)
C57 0.0291(14) 0.0370(16) 0.0525(17) 0.0028(13) 0.0130(13) -0.0018(12)
C58 0.0304(15) 0.0442(18) 0.0514(17) 0.0060(14) 0.0154(13) -0.0009(13)
C59 0.0260(14) 0.0423(17) 0.0520(17) 0.0007(13) 0.0121(12) -0.0020(12)
C60 0.0282(14) 0.0395(17) 0.0493(16) 0.0013(13) 0.0107(12) -0.0014(12)
C61 0.0292(14) 0.0394(17) 0.0448(15) -0.0003(13) 0.0108(12) -0.0054(12)
C62 0.0283(15) 0.0474(19) 0.0556(18) 0.0029(14) 0.0155(13) 0.0014(13)
C63 0.0345(16) 0.053(2) 0.0570(18) -0.0007(15) 0.0207(14) 0.0023(14)
C64 0.0282(16) 0.082(3) 0.0541(19) -0.0006(18) 0.0135(14) -0.0037(16)
C65 0.045(2) 0.056(2) 0.080(2) 0.0113(19) 0.0286(18) 0.0120(16)
C66 0.0300(14) 0.0465(18) 0.0408(15) -0.0003(13) 0.0111(12) -0.0025(13)
C67 0.0269(13) 0.0366(16) 0.0411(14) 0.0038(12) 0.0143(11) 0.0032(11)
C68 0.0287(14) 0.0443(17) 0.0381(14) 0.0018(12) 0.0130(11) -0.0020(12)
C69 0.0259(14) 0.0502(19) 0.0425(15) 0.0011(13) 0.0107(12) 0.0013(12)
C70 0.0319(15) 0.0460(18) 0.0429(15) 0.0028(13) 0.0121(12) 0.0082(13)
C71 0.0303(14) 0.0405(17) 0.0448(15) -0.0010(13) 0.0117(12) 0.0014(12)
C72 0.0282(14) 0.0393(16) 0.0409(14) 0.0019(12) 0.0134(12) 0.0021(12)
C73 0.0354(15) 0.0464(18) 0.0576(17) -0.0003(14) 0.0068(14) 0.0102(13)
C74 0.035(3) 0.058(4) 0.092(6) -0.009(4) 0.003(3) 0.016(2)
C75 0.077(6) 0.050(6) 0.073(4) 0.020(4) 0.025(4) 0.029(4)
C76 0.044(4) 0.061(5) 0.069(4) -0.013(3) 0.006(3) 0.021(3)
C74X 0.049(5) 0.077(9) 0.103(11) 0.017(9) 0.032(7) 0.030(5)
C75X 0.076(12) 0.050(8) 0.068(4) 0.014(5) 0.014(6) 0.011(8)
C76X 0.065(9) 0.051(7) 0.112(11) -0.026(8) -0.020(8) 0.030(5)
C77 0.0279(14) 0.0374(16) 0.0470(16) 0.0016(13) 0.0113(12) 0.0026(12)
C78 0.0257(13) 0.0349(15) 0.0399(14) 0.0007(12) 0.0132(11) -0.0018(11)
C79 0.0256(14) 0.0389(16) 0.0405(14) -0.0004(12) 0.0087(11) -0.0002(11)
C80 0.0314(15) 0.0380(16) 0.0453(15) 0.0031(13) 0.0092(12) -0.0017(12)
C81 0.0327(15) 0.0442(18) 0.0464(16) 0.0042(13) 0.0164(13) -0.0045(13)
C82 0.0301(14) 0.0416(17) 0.0469(16) -0.0005(13) 0.0161(12) -0.0016(12)
C83 0.0272(14) 0.0349(15) 0.0430(15) -0.0012(12) 0.0122(11) 0.0011(11)
C84 0.0394(18) 0.056(2) 0.067(2) 0.0144(17) 0.0237(16) -0.0043(15)
C85 0.062(3) 0.145(5) 0.094(3) 0.070(3) 0.029(2) 0.000(3)
C86 0.068(3) 0.057(3) 0.149(4) -0.005(3) 0.061(3) -0.023(2)
C87 0.049(2) 0.070(3) 0.087(3) 0.017(2) 0.041(2) -0.0016(18)
C88 0.0250(14) 0.0356(16) 0.0502(16) -0.0001(12) 0.0132(12) 0.0013(11)
N1 0.0306(12) 0.0386(14) 0.0483(14) 0.0008(11) 0.0143(11) 0.0022(10)
C89 0.0404(18) 0.057(2) 0.0538(19) 0.0029(16) 0.0097(15) 0.0090(16)
C90 0.045(2) 0.163(5) 0.090(3) 0.053(3) 0.021(2) -0.008(3)
N2 0.0311(13) 0.0370(14) 0.0479(14) 0.0036(11) 0.0150(11) 0.0021(10)
C91 0.0330(16) 0.0411(18) 0.0602(19) -0.0050(15) 0.0143(14) -0.0029(13)
C92 0.039(2) 0.082(3) 0.180(5) -0.061(3) 0.045(3) -0.008(2)
N3 0.136(4) 0.081(3) 0.098(3) 0.009(3) 0.025(3) 0.000(3)
C93 0.066(3) 0.088(3) 0.052(2) 0.010(2) 0.0107(18) 0.013(2)
C94 0.062(2) 0.098(3) 0.057(2) -0.017(2) 0.0186(19) -0.009(2)
N4 0.280(9) 0.074(3) 0.093(4) -0.014(3) 0.040(4) 0.005(5)
C95 0.138(5) 0.086(4) 0.058(3) -0.019(3) 0.011(3) 0.027(4)
C96 0.066(3) 0.146(5) 0.054(2) -0.010(3) 0.015(2) 0.000(3)
N5 0.093(3) 0.149(5) 0.089(3) 0.017(3) 0.041(2) 0.043(3)
C97 0.072(3) 0.079(3) 0.057(2) 0.006(2) 0.024(2) 0.007(2)
C98 0.057(2) 0.077(3) 0.062(2) -0.008(2) 0.0215(18) -0.004(2)
N6 0.117(4) 0.082(3) 0.088(3) -0.007(2) -0.016(3) -0.013(3)
C99 0.079(3) 0.059(3) 0.080(3) 0.013(2) -0.026(3) -0.023(2)
C100 0.096(3) 0.060(3) 0.075(3) 0.010(2) -0.008(2) -0.017(2)
N7 0.053(4) 0.123(8) 0.121(6) 0.031(6) 0.007(5) -0.014(5)
C101 0.038(4) 0.106(7) 0.112(5) 0.031(6) 0.037(4) 0.005(4)
C102 0.099(7) 0.120(9) 0.113(6) -0.002(6) 0.075(5) 0.012(6)
N8 0.086(8) 0.282(19) 0.153(11) 0.095(12) 0.010(7) -0.085(10)
C103 0.070(8) 0.24(2) 0.088(8) 0.040(10) 0.012(6) -0.083(11)
C104 0.100(8) 0.146(12) 0.109(9) -0.049(8) 0.048(7) -0.063(8)

loop_
_atom_type_symbol
_atom_type_description
_atom_type_scat_dispersion_real
_atom_type_scat_dispersion_imag
_atom_type_scat_source
C C 0.0181 0.0091 'International Tables Vol C Tables 4.2.6.8 and 6.1.1.4'
H H 0.0000 0.0000 'International Tables Vol C Tables 4.2.6.8 and 6.1.1.4'
N N 0.0311 0.0180 'International Tables Vol C Tables 4.2.6.8 and 6.1.1.4'
O O 0.0492 0.0322 'International Tables Vol C Tables 4.2.6.8 and 6.1.1.4'
Mo Mo -0.0483 2.7339 'International Tables Vol C Tables 4.2.6.8 and 6.1.1.4'

loop_
_geom_angle_atom_site_label_1
_geom_angle_atom_site_label_2
_geom_angle_atom_site_label_3
_geom_angle
_geom_angle_site_symmetry_1
_geom_angle_site_symmetry_3
_geom_angle_publ_flag
O9 Mo1 O1 103.59(10) . . ?
O9 Mo1 O3 99.54(10) . . ?
O1 Mo1 O3 156.87(8) . . ?
O9 Mo1 O4 99.09(9) . . ?
O1 Mo1 O4 90.18(8) . . ?
O3 Mo1 O4 85.89(8) . . ?
O9 Mo1 O2 95.61(9) . . ?
O1 Mo1 O2 90.11(9) . . ?
O3 Mo1 O2 87.89(9) . . ?
O4 Mo1 O2 164.80(8) . . ?
O9 Mo1 N1 177.07(9) . . ?
O1 Mo1 N1 77.50(8) . . ?
O3 Mo1 N1 79.42(8) . . ?
O4 Mo1 N1 83.59(8) . . ?
O2 Mo1 N1 81.64(8) . . ?
O10 Mo2 O5 103.37(9) . . ?
O10 Mo2 O8 98.86(9) . . ?
O5 Mo2 O8 90.40(8) . . ?
O10 Mo2 O7 99.44(9) . . ?
O5 Mo2 O7 157.19(8) . . ?
O8 Mo2 O7 85.98(8) . . ?
O10 Mo2 O6 95.54(9) . . ?
O5 Mo2 O6 90.86(8) . . ?
O8 Mo2 O6 164.84(8) . . ?
O7 Mo2 O6 87.02(8) . . ?
O10 Mo2 N2 176.22(9) . . ?
O5 Mo2 N2 78.10(8) . . ?
O8 Mo2 N2 84.56(8) . . ?
O7 Mo2 N2 79.13(8) . . ?
O6 Mo2 N2 80.93(8) . . ?
C1 O1 Mo1 137.69(18) . . ?
C12 O2 Mo1 135.23(19) . . ?
C23 O3 Mo1 134.08(17) . . ?
C34 O4 Mo1 127.64(17) . . ?
C45 O5 Mo2 137.38(17) . . ?
C56 O6 Mo2 136.38(19) . . ?
C67 O7 Mo2 135.12(16) . . ?
C78 O8 Mo2 128.24(17) . . ?
O1 C1 C2 119.1(2) . . ?
O1 C1 C6 118.9(3) . . ?
C2 C1 C6 122.1(3) . . ?
C3 C2 C1 118.1(3) . . ?
C3 C2 C88 120.5(3) . . ?
C1 C2 C88 121.3(3) . . ?
C2 C3 C4 122.1(3) . . ?
C2 C3 H3 118.9 . . ?
C4 C3 H3 118.9 . . ?
C5 C4 C3 117.3(3) . . ?
C5 C4 C7 122.0(3) . . ?
C3 C4 C7 120.7(3) . . ?
C4 C5 C6 123.3(3) . . ?
C4 C5 H5 118.4 . . ?
C6 C5 H5 118.4 . . ?
C5 C6 C1 117.1(3) . . ?
C5 C6 C11 119.4(3) . . ?
C1 C6 C11 123.5(3) . . ?
C9 C7 C8 112.5(4) . . ?
C9 C7 C10 108.3(3) . . ?
C8 C7 C10 106.4(4) . . ?
C9 C7 C4 107.7(3) . . ?
C8 C7 C4 110.5(3) . . ?
C10 C7 C4 111.4(3) . . ?
C7 C8 H8A 109.5 . . ?
C7 C8 H8B 109.5 . . ?
H8A C8 H8B 109.5 . . ?
C7 C8 H8C 109.5 . . ?
H8A C8 H8C 109.5 . . ?
H8B C8 H8C 109.5 . . ?
C7 C9 H9A 109.5 . . ?
C7 C9 H9B 109.5 . . ?
H9A C9 H9B 109.5 . . ?
C7 C9 H9C 109.5 . . ?
H9A C9 H9C 109.5 . . ?
H9B C9 H9C 109.5 . . ?
C7 C10 H10A 109.5 . . ?
C7 C10 H10B 109.5 . . ?
H10A C10 H10B 109.5 . . ?
C7 C10 H10C 109.5 . . ?
H10A C10 H10C 109.5 . . ?
H10B C10 H10C 109.5 . . ?
C6 C11 C13 113.6(3) . . ?
C6 C11 H11A 108.8 . . ?
C13 C11 H11A 108.8 . . ?
C6 C11 H11B 108.8 . . ?
C13 C11 H11B 108.8 . . ?
H11A C11 H11B 107.7 . . ?
O2 C12 C17 119.4(3) . . ?
O2 C12 C13 118.4(3) . . ?
C17 C12 C13 122.2(3) . . ?
C14 C13 C12 117.9(3) . . ?
C14 C13 C11 122.3(3) . . ?
C12 C13 C11 119.8(3) . . ?
C13 C14 C15 122.5(3) . . ?
C13 C14 H14 118.8 . . ?
C15 C14 H14 118.8 . . ?
C16 C15 C14 117.2(3) . . ?
C16 C15 C18 122.6(3) . . ?
C14 C15 C18 120.2(3) . . ?
C17 C16 C15 122.6(3) . . ?
C17 C16 H16 118.7 . . ?
C15 C16 H16 118.7 . . ?
C16 C17 C12 117.7(3) . . ?
C16 C17 C22 122.1(3) . . ?
C12 C17 C22 120.1(3) . . ?
C21X C18 C20X 112.0(9) . . ?
C19 C18 C21 113.3(10) . . ?
C19 C18 C15 116.0(8) . . ?
C21X C18 C15 113.9(8) . . ?
C20X C18 C15 113.6(6) . . ?
C21 C18 C15 111.0(6) . . ?
C21X C18 C19X 105.3(8) . . ?
C20X C18 C19X 105.7(7) . . ?
C15 C18 C19X 105.3(5) . . ?
C19 C18 C20 110.0(8) . . ?
C21 C18 C20 102.2(8) . . ?
C15 C18 C20 102.9(6) . . ?
C18 C19 H19A 109.5 . . ?
C18 C19 H19B 109.5 . . ?
H19A C19 H19B 109.5 . . ?
C18 C19 H19C 109.5 . . ?
H19A C19 H19C 109.5 . . ?
H19B C19 H19C 109.5 . . ?
C18 C20 H20A 109.5 . . ?
C18 C20 H20B 109.5 . . ?
H20A C20 H20B 109.5 . . ?
C18 C20 H20C 109.5 . . ?
H20A C20 H20C 109.5 . . ?
H20B C20 H20C 109.5 . . ?
C18 C21 H21A 109.5 . . ?
C18 C21 H21B 109.5 . . ?
H21A C21 H21B 109.5 . . ?
C18 C21 H21C 109.5 . . ?
H21A C21 H21C 109.5 . . ?
H21B C21 H21C 109.5 . . ?
C18 C19X H19D 109.5 . . ?
C18 C19X H19E 109.5 . . ?
H19D C19X H19E 109.5 . . ?
C18 C19X H19F 109.5 . . ?
H19D C19X H19F 109.5 . . ?
H19E C19X H19F 109.5 . . ?
C18 C20X H20D 109.5 . . ?
C18 C20X H20E 109.5 . . ?
H20D C20X H20E 109.5 . . ?
C18 C20X H20F 109.5 . . ?
H20D C20X H20F 109.5 . . ?
H20E C20X H20F 109.5 . . ?
C18 C21X H21D 109.5 . . ?
C18 C21X H21E 109.5 . . ?
H21D C21X H21E 109.5 . . ?
C18 C21X H21F 109.5 . . ?
H21D C21X H21F 109.5 . . ?
H21E C21X H21F 109.5 . . ?
C17 C22 C24 110.9(2) . . ?
C17 C22 H22A 109.5 . . ?
C24 C22 H22A 109.5 . . ?
C17 C22 H22B 109.5 . . ?
C24 C22 H22B 109.5 . . ?
H22A C22 H22B 108.0 . . ?
O3 C23 C24 119.2(3) . . ?
O3 C23 C28 119.9(3) . . ?
C24 C23 C28 120.8(3) . . ?
C25 C24 C23 118.7(3) . . ?
C25 C24 C22 119.4(3) . . ?
C23 C24 C22 121.7(3) . . ?
C24 C25 C26 122.4(3) . . ?
C24 C25 H25 118.8 . . ?
C26 C25 H25 118.8 . . ?
C27 C26 C25 116.9(3) . . ?
C27 C26 C29 122.3(3) . . ?
C25 C26 C29 120.8(3) . . ?
C28 C27 C26 123.4(3) . . ?
C28 C27 H27 118.3 . . ?
C26 C27 H27 118.3 . . ?
C27 C28 C23 117.6(3) . . ?
C27 C28 C33 118.6(3) . . ?
C23 C28 C33 123.2(3) . . ?
C32X C29 C30X 112.8(11) . . ?
C30 C29 C31 112.0(6) . . ?
C32X C29 C26 108.8(7) . . ?
C30 C29 C26 110.9(6) . . ?
C30X C29 C26 112.6(12) . . ?
C31 C29 C26 113.5(4) . . ?
C30 C29 C32 105.8(6) . . ?
C31 C29 C32 106.7(5) . . ?
C26 C29 C32 107.5(4) . . ?
C32X C29 C31X 110.0(8) . . ?
C30X C29 C31X 104.4(9) . . ?
C26 C29 C31X 107.9(5) . . ?
C29 C30 H30A 109.5 . . ?
C29 C30 H30B 109.5 . . ?
H30A C30 H30B 109.5 . . ?
C29 C30 H30C 109.5 . . ?
H30A C30 H30C 109.5 . . ?
H30B C30 H30C 109.5 . . ?
C29 C31 H31A 109.5 . . ?
C29 C31 H31B 109.5 . . ?
H31A C31 H31B 109.5 . . ?
C29 C31 H31C 109.5 . . ?
H31A C31 H31C 109.5 . . ?
H31B C31 H31C 109.5 . . ?
C29 C32 H32A 109.5 . . ?
C29 C32 H32B 109.5 . . ?
H32A C32 H32B 109.5 . . ?
C29 C32 H32C 109.5 . . ?
H32A C32 H32C 109.5 . . ?
H32B C32 H32C 109.5 . . ?
C29 C30X H30D 109.5 . . ?
C29 C30X H30E 109.5 . . ?
H30D C30X H30E 109.5 . . ?
C29 C30X H30F 109.5 . . ?
H30D C30X H30F 109.5 . . ?
H30E C30X H30F 109.5 . . ?
C29 C31X H31D 109.5 . . ?
C29 C31X H31E 109.5 . . ?
H31D C31X H31E 109.5 . . ?
C29 C31X H31F 109.5 . . ?
H31D C31X H31F 109.5 . . ?
H31E C31X H31F 109.5 . . ?
C29 C32X H32D 109.5 . . ?
C29 C32X H32E 109.5 . . ?
H32D C32X H32E 109.5 . . ?
C29 C32X H32F 109.5 . . ?
H32D C32X H32F 109.5 . . ?
H32E C32X H32F 109.5 . . ?
C28 C33 C35 120.0(3) . . ?
C28 C33 H33A 107.3 . . ?
C35 C33 H33A 107.3 . . ?
C28 C33 H33B 107.3 . . ?
C35 C33 H33B 107.3 . . ?
H33A C33 H33B 106.9 . . ?
O4 C34 C35 119.1(2) . . ?
O4 C34 C39 118.9(3) . . ?
C35 C34 C39 122.0(3) . . ?
C34 C35 C36 118.1(3) . . ?
C34 C35 C33 121.5(3) . . ?
C36 C35 C33 120.2(3) . . ?
C35 C36 C37 122.2(3) . . ?
C35 C36 H36 118.9 . . ?
C37 C36 H36 118.9 . . ?
C36 C37 C38 117.4(3) . . ?
C36 C37 C40 121.1(3) . . ?
C38 C37 C40 121.3(3) . . ?
C39 C38 C37 122.8(3) . . ?
C39 C38 H38 118.6 . . ?
C37 C38 H38 118.6 . . ?
C38 C39 C34 117.5(3) . . ?
C38 C39 C44 123.9(3) . . ?
C34 C39 C44 118.6(2) . . ?
C41 C40 C42 111.2(10) . . ?
C43X C40 C41X 111.4(12) . . ?
C43X C40 C37 113.1(9) . . ?
C41 C40 C37 112.3(11) . . ?
C42 C40 C37 114.5(5) . . ?
C41X C40 C37 111.7(14) . . ?
C41 C40 C43 108.1(8) . . ?
C42 C40 C43 105.2(5) . . ?
C37 C40 C43 104.9(5) . . ?
C43X C40 C42X 114.0(9) . . ?
C41X C40 C42X 102.1(11) . . ?
C37 C40 C42X 103.8(7) . . ?
C40 C41 H41A 109.5 . . ?
C40 C41 H41B 109.5 . . ?
H41A C41 H41B 109.5 . . ?
C40 C41 H41C 109.5 . . ?
H41A C41 H41C 109.5 . . ?
H41B C41 H41C 109.5 . . ?
C40 C42 H42A 109.5 . . ?
C40 C42 H42B 109.5 . . ?
H42A C42 H42B 109.5 . . ?
C40 C42 H42C 109.5 . . ?
H42A C42 H42C 109.5 . . ?
H42B C42 H42C 109.5 . . ?
C40 C43 H43A 109.5 . . ?
C40 C43 H43B 109.5 . . ?
H43A C43 H43B 109.5 . . ?
C40 C43 H43C 109.5 . . ?
H43A C43 H43C 109.5 . . ?
H43B C43 H43C 109.5 . . ?
C40 C41X H41D 109.5 . . ?
C40 C41X H41E 109.5 . . ?
H41D C41X H41E 109.5 . . ?
C40 C41X H41F 109.5 . . ?
H41D C41X H41F 109.5 . . ?
H41E C41X H41F 109.5 . . ?
C40 C42X H42D 109.5 . . ?
C40 C42X H42E 109.5 . . ?
H42D C42X H42E 109.5 . . ?
C40 C42X H42F 109.5 . . ?
H42D C42X H42F 109.5 . . ?
H42E C42X H42F 109.5 . . ?
C40 C43X H43D 109.5 . . ?
C40 C43X H43E 109.5 . . ?
H43D C43X H43E 109.5 . . ?
C40 C43X H43F 109.5 . . ?
H43D C43X H43F 109.5 . . ?
H43E C43X H43F 109.5 . . ?
C46 C44 C39 116.1(2) . . ?
C46 C44 H44A 108.3 . . ?
C39 C44 H44A 108.3 . . ?
C46 C44 H44B 108.3 . . ?
C39 C44 H44B 108.3 . . ?
H44A C44 H44B 107.4 . . ?
C46 C45 O5 118.8(2) . . ?
C46 C45 C50 121.9(3) . . ?
O5 C45 C50 119.3(3) . . ?
C45 C46 C47 118.4(3) . . ?
C45 C46 C44 121.6(3) . . ?
C47 C46 C44 120.0(3) . . ?
C48 C47 C46 122.2(3) . . ?
C48 C47 H47 118.9 . . ?
C46 C47 H47 118.9 . . ?
C47 C48 C49 117.2(3) . . ?
C47 C48 C51 122.1(3) . . ?
C49 C48 C51 120.7(3) . . ?
C48 C49 C50 123.1(3) . . ?
C48 C49 H49 118.4 . . ?
C50 C49 H49 118.4 . . ?
C49 C50 C45 117.3(3) . . ?
C49 C50 C55 119.6(3) . . ?
C45 C50 C55 123.1(3) . . ?
C54 C51 C53 109.4(4) . . ?
C54 C51 C48 110.4(3) . . ?
C53 C51 C48 108.4(3) . . ?
C54 C51 C52 109.8(4) . . ?
C53 C51 C52 107.0(4) . . ?
C48 C51 C52 111.7(3) . . ?
C51 C52 H52A 109.5 . . ?
C51 C52 H52B 109.5 . . ?
H52A C52 H52B 109.5 . . ?
C51 C52 H52C 109.5 . . ?
H52A C52 H52C 109.5 . . ?
H52B C52 H52C 109.5 . . ?
C51 C53 H53A 109.5 . . ?
C51 C53 H53B 109.5 . . ?
H53A C53 H53B 109.5 . . ?
C51 C53 H53C 109.5 . . ?
H53A C53 H53C 109.5 . . ?
H53B C53 H53C 109.5 . . ?
C51 C54 H54A 109.5 . . ?
C51 C54 H54B 109.5 . . ?
H54A C54 H54B 109.5 . . ?
C51 C54 H54C 109.5 . . ?
H54A C54 H54C 109.5 . . ?
H54B C54 H54C 109.5 . . ?
C50 C55 C57 114.0(3) . . ?
C50 C55 H55A 108.7 . . ?
C57 C55 H55A 108.7 . . ?
C50 C55 H55B 108.7 . . ?
C57 C55 H55B 108.7 . . ?
H55A C55 H55B 107.6 . . ?
O6 C56 C57 118.2(3) . . ?
O6 C56 C61 119.0(2) . . ?
C57 C56 C61 122.7(3) . . ?
C56 C57 C58 117.9(3) . . ?
C56 C57 C55 120.2(3) . . ?
C58 C57 C55 121.9(3) . . ?
C59 C58 C57 122.1(3) . . ?
C59 C58 H58 118.9 . . ?
C57 C58 H58 118.9 . . ?
C58 C59 C60 117.6(3) . . ?
C58 C59 C62 122.7(3) . . ?
C60 C59 C62 119.7(3) . . ?
C61 C60 C59 122.4(3) . . ?
C61 C60 H60 118.8 . . ?
C59 C60 H60 118.8 . . ?
C56 C61 C60 117.2(3) . . ?
C56 C61 C66 121.0(3) . . ?
C60 C61 C66 121.8(3) . . ?
C63 C62 C64 109.1(3) . . ?
C63 C62 C65 107.2(3) . . ?
C64 C62 C65 109.7(3) . . ?
C63 C62 C59 111.6(3) . . ?
C64 C62 C59 108.7(3) . . ?
C65 C62 C59 110.5(3) . . ?
C62 C63 H63A 109.5 . . ?
C62 C63 H63B 109.5 . . ?
H63A C63 H63B 109.5 . . ?
C62 C63 H63C 109.5 . . ?
H63A C63 H63C 109.5 . . ?
H63B C63 H63C 109.5 . . ?
C62 C64 H64A 109.5 . . ?
C62 C64 H64B 109.5 . . ?
H64A C64 H64B 109.5 . . ?
C62 C64 H64C 109.5 . . ?
H64A C64 H64C 109.5 . . ?
H64B C64 H64C 109.5 . . ?
C62 C65 H65A 109.5 . . ?
C62 C65 H65B 109.5 . . ?
H65A C65 H65B 109.5 . . ?
C62 C65 H65C 109.5 . . ?
H65A C65 H65C 109.5 . . ?
H65B C65 H65C 109.5 . . ?
C61 C66 C68 112.6(2) . . ?
C61 C66 H66A 109.1 . . ?
C68 C66 H66A 109.1 . . ?
C61 C66 H66B 109.1 . . ?
C68 C66 H66B 109.1 . . ?
H66A C66 H66B 107.8 . . ?
O7 C67 C72 119.3(2) . . ?
O7 C67 C68 119.5(3) . . ?
C72 C67 C68 121.2(3) . . ?
C69 C68 C67 118.2(3) . . ?
C69 C68 C66 119.9(3) . . ?
C67 C68 C66 121.7(3) . . ?
C68 C69 C70 122.7(3) . . ?
C68 C69 H69 118.6 . . ?
C70 C69 H69 118.7 . . ?
C71 C70 C69 116.8(3) . . ?
C71 C70 C73 121.4(3) . . ?
C69 C70 C73 121.8(3) . . ?
C70 C71 C72 123.1(3) . . ?
C70 C71 H71 118.5 . . ?
C72 C71 H71 118.5 . . ?
C71 C72 C67 117.7(3) . . ?
C71 C72 C77 119.0(3) . . ?
C67 C72 C77 122.8(3) . . ?
C76 C73 C75 113.3(5) . . ?
C74X C73 C75X 109.4(8) . . ?
C76 C73 C70 109.7(4) . . ?
C75 C73 C70 107.7(5) . . ?
C74X C73 C70 111.9(7) . . ?
C75X C73 C70 111.6(9) . . ?
C76 C73 C74 108.7(4) . . ?
C75 C73 C74 107.6(5) . . ?
C70 C73 C74 109.7(4) . . ?
C74X C73 C76X 106.2(9) . . ?
C75X C73 C76X 104.8(10) . . ?
C70 C73 C76X 112.7(6) . . ?
C73 C74 H74A 109.5 . . ?
C73 C74 H74B 109.5 . . ?
H74A C74 H74B 109.5 . . ?
C73 C74 H74C 109.5 . . ?
H74A C74 H74C 109.5 . . ?
H74B C74 H74C 109.5 . . ?
C73 C75 H75A 109.5 . . ?
C73 C75 H75B 109.5 . . ?
H75A C75 H75B 109.5 . . ?
C73 C75 H75C 109.5 . . ?
H75A C75 H75C 109.5 . . ?
H75B C75 H75C 109.5 . . ?
C73 C76 H76A 109.5 . . ?
C73 C76 H76B 109.5 . . ?
H76A C76 H76B 109.5 . . ?
C73 C76 H76C 109.5 . . ?
H76A C76 H76C 109.5 . . ?
H76B C76 H76C 109.5 . . ?
C73 C74X H74D 109.5 . . ?
C73 C74X H74E 109.5 . . ?
H74D C74X H74E 109.5 . . ?
C73 C74X H74F 109.5 . . ?
H74D C74X H74F 109.5 . . ?
H74E C74X H74F 109.5 . . ?
C73 C75X H75D 109.5 . . ?
C73 C75X H75E 109.5 . . ?
H75D C75X H75E 109.5 . . ?
C73 C75X H75F 109.5 . . ?
H75D C75X H75F 109.5 . . ?
H75E C75X H75F 109.5 . . ?
C73 C76X H76D 109.5 . . ?
C73 C76X H76E 109.5 . . ?
H76D C76X H76E 109.5 . . ?
C73 C76X H76F 109.5 . . ?
H76D C76X H76F 109.5 . . ?
H76E C76X H76F 109.5 . . ?
C72 C77 C79 119.7(2) . . ?
C72 C77 H77A 107.4 . . ?
C79 C77 H77A 107.4 . . ?
C72 C77 H77B 107.4 . . ?
C79 C77 H77B 107.4 . . ?
H77A C77 H77B 106.9 . . ?
O8 C78 C79 119.6(2) . . ?
O8 C78 C83 118.7(2) . . ?
C79 C78 C83 121.7(2) . . ?
C80 C79 C78 118.3(3) . . ?
C80 C79 C77 120.8(3) . . ?
C78 C79 C77 120.8(2) . . ?
C79 C80 C81 122.2(3) . . ?
C79 C80 H80 118.9 . . ?
C81 C80 H80 118.9 . . ?
C82 C81 C80 117.6(3) . . ?
C82 C81 C84 122.7(3) . . ?
C80 C81 C84 119.6(3) . . ?
C81 C82 C83 122.4(3) . . ?
C81 C82 H82 118.8 . . ?
C83 C82 H82 118.8 . . ?
C82 C83 C78 117.7(3) . . ?
C82 C83 C88 123.7(2) . . ?
C78 C83 C88 118.6(2) . . ?
C85 C84 C87 107.9(3) . . ?
C85 C84 C86 110.6(4) . . ?
C87 C84 C86 108.3(3) . . ?
C85 C84 C81 109.9(3) . . ?
C87 C84 C81 111.5(3) . . ?
C86 C84 C81 108.6(3) . . ?
C84 C85 H85A 109.5 . . ?
C84 C85 H85B 109.5 . . ?
H85A C85 H85B 109.5 . . ?
C84 C85 H85C 109.5 . . ?
H85A C85 H85C 109.5 . . ?
H85B C85 H85C 109.5 . . ?
C84 C86 H86A 109.5 . . ?
C84 C86 H86B 109.5 . . ?
H86A C86 H86B 109.5 . . ?
C84 C86 H86C 109.5 . . ?
H86A C86 H86C 109.5 . . ?
H86B C86 H86C 109.5 . . ?
C84 C87 H87A 109.5 . . ?
C84 C87 H87B 109.5 . . ?
H87A C87 H87B 109.5 . . ?
C84 C87 H87C 109.5 . . ?
H87A C87 H87C 109.5 . . ?
H87B C87 H87C 109.5 . . ?
C2 C88 C83 117.0(2) . . ?
C2 C88 H88A 108.1 . . ?
C83 C88 H88A 108.1 . . ?
C2 C88 H88B 108.1 . . ?
C83 C88 H88B 108.1 . . ?
H88A C88 H88B 107.3 . . ?
C89 N1 Mo1 159.7(3) . . ?
N1 C89 C90 177.1(4) . . ?
C89 C90 H90A 109.5 . . ?
C89 C90 H90B 109.5 . . ?
H90A C90 H90B 109.5 . . ?
C89 C90 H90C 109.5 . . ?
H90A C90 H90C 109.5 . . ?
H90B C90 H90C 109.5 . . ?
C91 N2 Mo2 158.5(2) . . ?
N2 C91 C92 177.8(4) . . ?
C91 C92 H92A 109.5 . . ?
C91 C92 H92B 109.5 . . ?
H92A C92 H92B 109.5 . . ?
C91 C92 H92C 109.5 . . ?
H92A C92 H92C 109.5 . . ?
H92B C92 H92C 109.5 . . ?
N3 C93 C94 178.9(5) . . ?
C93 C94 H94A 109.5 . . ?
C93 C94 H94B 109.5 . . ?
H94A C94 H94B 109.5 . . ?
C93 C94 H94C 109.5 . . ?
H94A C94 H94C 109.5 . . ?
H94B C94 H94C 109.5 . . ?
N4 C95 C96 179.1(7) . . ?
C95 C96 H96A 109.5 . . ?
C95 C96 H96B 109.5 . . ?
H96A C96 H96B 109.5 . . ?
C95 C96 H96C 109.5 . . ?
H96A C96 H96C 109.5 . . ?
H96B C96 H96C 109.5 . . ?
N5 C97 C98 179.6(6) . . ?
C97 C98 H98A 109.5 . . ?
C97 C98 H98B 109.5 . . ?
H98A C98 H98B 109.5 . . ?
C97 C98 H98C 109.5 . . ?
H98A C98 H98C 109.5 . . ?
H98B C98 H98C 109.5 . . ?
N6 C99 C100 179.2(6) . . ?
C99 C100 H10D 109.5 . . ?
C99 C100 H10E 109.5 . . ?
H10D C100 H10E 109.5 . . ?
C99 C100 H10F 109.5 . . ?
H10D C100 H10F 109.5 . . ?
H10E C100 H10F 109.5 . . ?
N7 C101 C102 176.3(12) . . ?
C101 C102 H10G 109.5 . . ?
C101 C102 H10H 109.5 . . ?
H10G C102 H10H 109.5 . . ?
C101 C102 H10I 109.5 . . ?
H10G C102 H10I 109.5 . . ?
H10H C102 H10I 109.5 . . ?
N8 C103 C104 173.5(15) . . ?
C103 C104 H10J 109.5 . . ?
C103 C104 H10K 109.5 . . ?
H10J C104 H10K 109.5 . . ?
C103 C104 H10L 109.5 . . ?
H10J C104 H10L 109.5 . . ?
H10K C104 H10L 109.5 . . ?

loop_
_geom_bond_atom_site_label_1
_geom_bond_atom_site_label_2
_geom_bond_distance
_geom_bond_site_symmetry_2
_geom_bond_publ_flag
Mo1 O9 1.684(2) . ?
Mo1 O1 1.892(2) . ?
Mo1 O3 1.914(2) . ?
Mo1 O4 1.915(2) . ?
Mo1 O2 1.925(2) . ?
Mo1 N1 2.411(2) . ?
Mo2 O10 1.6862(19) . ?
Mo2 O5 1.882(2) . ?
Mo2 O8 1.9178(19) . ?
Mo2 O7 1.918(2) . ?
Mo2 O6 1.919(2) . ?
Mo2 N2 2.439(2) . ?
O1 C1 1.383(3) . ?
O2 C12 1.367(3) . ?
O3 C23 1.371(3) . ?
O4 C34 1.376(3) . ?
O5 C45 1.386(3) . ?
O6 C56 1.366(3) . ?
O7 C67 1.373(3) . ?
O8 C78 1.373(3) . ?
C1 C2 1.391(4) . ?
C1 C6 1.401(4) . ?
C2 C3 1.389(4) . ?
C2 C88 1.518(4) . ?
C3 C4 1.402(4) . ?
C3 H3 0.9500 . ?
C4 C5 1.382(5) . ?
C4 C7 1.540(4) . ?
C5 C6 1.393(4) . ?
C5 H5 0.9500 . ?
C6 C11 1.513(5) . ?
C7 C9 1.515(6) . ?
C7 C8 1.517(5) . ?
C7 C10 1.535(5) . ?
C8 H8A 0.9800 . ?
C8 H8B 0.9800 . ?
C8 H8C 0.9800 . ?
C9 H9A 0.9800 . ?
C9 H9B 0.9800 . ?
C9 H9C 0.9800 . ?
C10 H10A 0.9800 . ?
C10 H10B 0.9800 . ?
C10 H10C 0.9800 . ?
C11 C13 1.518(5) . ?
C11 H11A 0.9900 . ?
C11 H11B 0.9900 . ?
C12 C17 1.393(4) . ?
C12 C13 1.394(4) . ?
C13 C14 1.385(4) . ?
C14 C15 1.402(5) . ?
C14 H14 0.9500 . ?
C15 C16 1.395(4) . ?
C15 C18 1.529(4) . ?
C16 C17 1.390(4) . ?
C16 H16 0.9500 . ?
C17 C22 1.513(4) . ?
C18 C19 1.483(10) . ?
C18 C21X 1.518(10) . ?
C18 C20X 1.519(9) . ?
C18 C21 1.526(10) . ?
C18 C19X 1.595(9) . ?
C18 C20 1.610(11) . ?
C19 H19A 0.9800 . ?
C19 H19B 0.9800 . ?
C19 H19C 0.9800 . ?
C20 H20A 0.9800 . ?
C20 H20B 0.9800 . ?
C20 H20C 0.9800 . ?
C21 H21A 0.9800 . ?
C21 H21B 0.9800 . ?
C21 H21C 0.9800 . ?
C19X H19D 0.9800 . ?
C19X H19E 0.9800 . ?
C19X H19F 0.9800 . ?
C20X H20D 0.9800 . ?
C20X H20E 0.9800 . ?
C20X H20F 0.9800 . ?
C21X H21D 0.9800 . ?
C21X H21E 0.9800 . ?
C21X H21F 0.9800 . ?
C22 C24 1.524(4) . ?
C22 H22A 0.9900 . ?
C22 H22B 0.9900 . ?
C23 C24 1.399(4) . ?
C23 C28 1.409(4) . ?
C24 C25 1.385(4) . ?
C25 C26 1.396(5) . ?
C25 H25 0.9500 . ?
C26 C27 1.393(4) . ?
C26 C29 1.534(5) . ?
C27 C28 1.383(4) . ?
C27 H27 0.9500 . ?
C28 C33 1.510(4) . ?
C29 C32X 1.481(11) . ?
C29 C30 1.502(8) . ?
C29 C30X 1.518(12) . ?
C29 C31 1.523(7) . ?
C29 C32 1.568(7) . ?
C29 C31X 1.583(10) . ?
C30 H30A 0.9800 . ?
C30 H30B 0.9800 . ?
C30 H30C 0.9800 . ?
C31 H31A 0.9800 . ?
C31 H31B 0.9800 . ?
C31 H31C 0.9800 . ?
C32 H32A 0.9800 . ?
C32 H32B 0.9800 . ?
C32 H32C 0.9800 . ?
C30X H30D 0.9800 . ?
C30X H30E 0.9800 . ?
C30X H30F 0.9800 . ?
C31X H31D 0.9800 . ?
C31X H31E 0.9800 . ?
C31X H31F 0.9800 . ?
C32X H32D 0.9800 . ?
C32X H32E 0.9800 . ?
C32X H32F 0.9800 . ?
C33 C35 1.512(4) . ?
C33 H33A 0.9900 . ?
C33 H33B 0.9900 . ?
C34 C35 1.389(4) . ?
C34 C39 1.405(4) . ?
C35 C36 1.392(4) . ?
C36 C37 1.396(4) . ?
C36 H36 0.9500 . ?
C37 C38 1.397(4) . ?
C37 C40 1.535(4) . ?
C38 C39 1.386(4) . ?
C38 H38 0.9500 . ?
C39 C44 1.519(4) . ?
C40 C43X 1.462(12) . ?
C40 C41 1.514(10) . ?
C40 C42 1.523(8) . ?
C40 C41X 1.534(12) . ?
C40 C43 1.584(8) . ?
C40 C42X 1.600(12) . ?
C41 H41A 0.9800 . ?
C41 H41B 0.9800 . ?
C41 H41C 0.9800 . ?
C42 H42A 0.9800 . ?
C42 H42B 0.9800 . ?
C42 H42C 0.9800 . ?
C43 H43A 0.9800 . ?
C43 H43B 0.9800 . ?
C43 H43C 0.9800 . ?
C41X H41D 0.9800 . ?
C41X H41E 0.9800 . ?
C41X H41F 0.9800 . ?
C42X H42D 0.9800 . ?
C42X H42E 0.9800 . ?
C42X H42F 0.9800 . ?
C43X H43D 0.9800 . ?
C43X H43E 0.9800 . ?
C43X H43F 0.9800 . ?
C44 C46 1.514(4) . ?
C44 H44A 0.9900 . ?
C44 H44B 0.9900 . ?
C45 C46 1.384(4) . ?
C45 C50 1.400(4) . ?
C46 C47 1.401(4) . ?
C47 C48 1.390(4) . ?
C47 H47 0.9500 . ?
C48 C49 1.392(5) . ?
C48 C51 1.538(4) . ?
C49 C50 1.395(4) . ?
C49 H49 0.9500 . ?
C50 C55 1.514(4) . ?
C51 C54 1.504(5) . ?
C51 C53 1.514(5) . ?
C51 C52 1.541(6) . ?
C52 H52A 0.9800 . ?
C52 H52B 0.9800 . ?
C52 H52C 0.9800 . ?
C53 H53A 0.9800 . ?
C53 H53B 0.9800 . ?
C53 H53C 0.9800 . ?
C54 H54A 0.9800 . ?
C54 H54B 0.9800 . ?
C54 H54C 0.9800 . ?
C55 C57 1.520(4) . ?
C55 H55A 0.9900 . ?
C55 H55B 0.9900 . ?
C56 C57 1.387(4) . ?
C56 C61 1.394(4) . ?
C57 C58 1.398(4) . ?
C58 C59 1.390(4) . ?
C58 H58 0.9500 . ?
C59 C60 1.403(4) . ?
C59 C62 1.539(4) . ?
C60 C61 1.397(4) . ?
C60 H60 0.9500 . ?
C61 C66 1.519(4) . ?
C62 C63 1.527(4) . ?
C62 C64 1.533(5) . ?
C62 C65 1.538(5) . ?
C63 H63A 0.9800 . ?
C63 H63B 0.9800 . ?
C63 H63C 0.9800 . ?
C64 H64A 0.9800 . ?
C64 H64B 0.9800 . ?
C64 H64C 0.9800 . ?
C65 H65A 0.9800 . ?
C65 H65B 0.9800 . ?
C65 H65C 0.9800 . ?
C66 C68 1.519(4) . ?
C66 H66A 0.9900 . ?
C66 H66B 0.9900 . ?
C67 C72 1.397(4) . ?
C67 C68 1.402(4) . ?
C68 C69 1.388(4) . ?
C69 C70 1.397(4) . ?
C69 H69 0.9500 . ?
C70 C71 1.390(4) . ?
C70 C73 1.538(4) . ?
C71 C72 1.396(4) . ?
C71 H71 0.9500 . ?
C72 C77 1.510(4) . ?
C73 C76 1.507(7) . ?
C73 C75 1.510(8) . ?
C73 C74X 1.520(10) . ?
C73 C75X 1.530(12) . ?
C73 C74 1.551(6) . ?
C73 C76X 1.583(11) . ?
C74 H74A 0.9800 . ?
C74 H74B 0.9800 . ?
C74 H74C 0.9800 . ?
C75 H75A 0.9800 . ?
C75 H75B 0.9800 . ?
C75 H75C 0.9800 . ?
C76 H76A 0.9800 . ?
C76 H76B 0.9800 . ?
C76 H76C 0.9800 . ?
C74X H74D 0.9800 . ?
C74X H74E 0.9800 . ?
C74X H74F 0.9800 . ?
C75X H75D 0.9800 . ?
C75X H75E 0.9800 . ?
C75X H75F 0.9800 . ?
C76X H76D 0.9800 . ?
C76X H76E 0.9800 . ?
C76X H76F 0.9800 . ?
C77 C79 1.522(4) . ?
C77 H77A 0.9900 . ?
C77 H77B 0.9900 . ?
C78 C79 1.390(4) . ?
C78 C83 1.405(4) . ?
C79 C80 1.387(4) . ?
C80 C81 1.401(4) . ?
C80 H80 0.9500 . ?
C81 C82 1.391(4) . ?
C81 C84 1.541(4) . ?
C82 C83 1.393(4) . ?
C82 H82 0.9500 . ?
C83 C88 1.519(4) . ?
C84 C85 1.517(5) . ?
C84 C87 1.536(5) . ?
C84 C86 1.539(6) . ?
C85 H85A 0.9800 . ?
C85 H85B 0.9800 . ?
C85 H85C 0.9800 . ?
C86 H86A 0.9800 . ?
C86 H86B 0.9800 . ?
C86 H86C 0.9800 . ?
C87 H87A 0.9800 . ?
C87 H87B 0.9800 . ?
C87 H87C 0.9800 . ?
C88 H88A 0.9900 . ?
C88 H88B 0.9900 . ?
N1 C89 1.133(4) . ?
C89 C90 1.456(5) . ?
C90 H90A 0.9800 . ?
C90 H90B 0.9800 . ?
C90 H90C 0.9800 . ?
N2 C91 1.120(4) . ?
C91 C92 1.462(5) . ?
C92 H92A 0.9800 . ?
C92 H92B 0.9800 . ?
C92 H92C 0.9800 . ?
N3 C93 1.147(6) . ?
C93 C94 1.431(6) . ?
C94 H94A 0.9800 . ?
C94 H94B 0.9800 . ?
C94 H94C 0.9800 . ?
N4 C95 1.149(7) . ?
C95 C96 1.418(7) . ?
C96 H96A 0.9800 . ?
C96 H96B 0.9800 . ?
C96 H96C 0.9800 . ?
N5 C97 1.145(5) . ?
C97 C98 1.428(5) . ?
C98 H98A 0.9800 . ?
C98 H98B 0.9800 . ?
C98 H98C 0.9800 . ?
N6 C99 1.159(6) . ?
C99 C100 1.427(7) . ?
C100 H10D 0.9800 . ?
C100 H10E 0.9800 . ?
C100 H10F 0.9800 . ?
N7 C101 1.139(10) . ?
C101 C102 1.424(11) . ?
C102 H10G 0.9800 . ?
C102 H10H 0.9800 . ?
C102 H10I 0.9800 . ?
N8 C103 1.190(13) . ?
C103 C104 1.450(12) . ?
C104 H10J 0.9800 . ?
C104 H10K 0.9800 . ?
C104 H10L 0.9800 . ?

loop_
_geom_hbond_atom_site_label_D
_geom_hbond_atom_site_label_H
_geom_hbond_atom_site_label_A
_geom_hbond_distance_DH
_geom_hbond_distance_HA
_geom_hbond_distance_DA
_geom_hbond_angle_DHA
_geom_hbond_site_symmetry_A
_geom_hbond_publ_flag
C96 H96C O3 0.98 2.44 3.323(5) 149.7 3_666 yes
C98 H98B O10 0.98 2.66 3.527(4) 148.1 . yes
C100 H10D O10 0.98 2.58 3.285(5) 129.0 2 yes
C100 H10E N4 0.98 2.44 3.407(7) 167.7 2_545 yes
C102 H10H N5 0.98 2.34 3.314(10) 175.6 4_566 yes
C104 H10L N6 0.98 2.42 3.380(12) 165.7 3_566 yes

loop_
_geom_torsion_atom_site_label_1
_geom_torsion_atom_site_label_2
_geom_torsion_atom_site_label_3
_geom_torsion_atom_site_label_4
_geom_torsion
_geom_torsion_site_symmetry_1
_geom_torsion_site_symmetry_2
_geom_torsion_site_symmetry_3
_geom_torsion_site_symmetry_4
_geom_torsion_publ_flag
O9 Mo1 O1 C1 -168.4(3) . . . . ?
O3 Mo1 O1 C1 12.3(4) . . . . ?
O4 Mo1 O1 C1 92.2(3) . . . . ?
O2 Mo1 O1 C1 -72.6(3) . . . . ?
N1 Mo1 O1 C1 8.8(3) . . . . ?
O10 Mo2 O5 C45 -167.8(3) . . . . ?
O8 Mo2 O5 C45 93.0(3) . . . . ?
O7 Mo2 O5 C45 12.4(4) . . . . ?
O6 Mo2 O5 C45 -71.9(3) . . . . ?
N2 Mo2 O5 C45 8.6(3) . . . . ?
Mo1 O1 C1 C2 -98.2(3) . . . . ?
Mo1 O1 C1 C6 82.4(4) . . . . ?
O1 C1 C2 C3 -178.1(3) . . . . ?
C6 C1 C2 C3 1.3(5) . . . . ?
O1 C1 C2 C88 0.3(4) . . . . ?
C6 C1 C2 C88 179.6(3) . . . . ?
C1 C2 C3 C4 -1.0(5) . . . . ?
C88 C2 C3 C4 -179.4(3) . . . . ?
C2 C3 C4 C5 0.3(5) . . . . ?
C2 C3 C4 C7 -177.7(3) . . . . ?
C3 C4 C5 C6 0.1(5) . . . . ?
C7 C4 C5 C6 178.1(3) . . . . ?
C4 C5 C6 C1 0.2(5) . . . . ?
C4 C5 C6 C11 -178.8(3) . . . . ?
O1 C1 C6 C5 178.5(3) . . . . ?
C2 C1 C6 C5 -0.9(5) . . . . ?
O1 C1 C6 C11 -2.6(5) . . . . ?
C2 C1 C6 C11 178.1(3) . . . . ?
C5 C4 C7 C9 -95.0(4) . . . . ?
C3 C4 C7 C9 82.9(4) . . . . ?
C5 C4 C7 C8 141.7(4) . . . . ?
C3 C4 C7 C8 -40.4(5) . . . . ?
C5 C4 C7 C10 23.7(5) . . . . ?
C3 C4 C7 C10 -158.4(3) . . . . ?
C5 C6 C11 C13 89.4(4) . . . . ?
C1 C6 C11 C13 -89.5(4) . . . . ?
Mo1 O2 C12 C17 90.3(3) . . . . ?
Mo1 O2 C12 C13 -89.4(3) . . . . ?
O2 C12 C13 C14 -179.3(3) . . . . ?
C17 C12 C13 C14 1.1(5) . . . . ?
O2 C12 C13 C11 0.0(4) . . . . ?
C17 C12 C13 C11 -179.6(3) . . . . ?
C6 C11 C13 C14 -88.4(4) . . . . ?
C6 C11 C13 C12 92.3(4) . . . . ?
C12 C13 C14 C15 -1.4(5) . . . . ?
C11 C13 C14 C15 179.3(3) . . . . ?
C13 C14 C15 C16 1.3(5) . . . . ?
C13 C14 C15 C18 179.5(3) . . . . ?
C14 C15 C16 C17 -0.9(5) . . . . ?
C18 C15 C16 C17 -179.1(3) . . . . ?
C15 C16 C17 C12 0.6(5) . . . . ?
C15 C16 C17 C22 -178.4(3) . . . . ?
O2 C12 C17 C16 179.7(3) . . . . ?
C13 C12 C17 C16 -0.7(4) . . . . ?
O2 C12 C17 C22 -1.3(4) . . . . ?
C13 C12 C17 C22 178.3(3) . . . . ?
C16 C15 C18 C19 -141.5(13) . . . . ?
C14 C15 C18 C19 40.3(13) . . . . ?
C16 C15 C18 C21X -4.7(10) . . . . ?
C14 C15 C18 C21X 177.2(9) . . . . ?
C16 C15 C18 C20X 125.2(11) . . . . ?
C14 C15 C18 C20X -53.0(12) . . . . ?
C16 C15 C18 C21 -10.4(8) . . . . ?
C14 C15 C18 C21 171.5(8) . . . . ?
C16 C15 C18 C19X -119.5(6) . . . . ?
C14 C15 C18 C19X 62.3(6) . . . . ?
C16 C15 C18 C20 98.3(7) . . . . ?
C14 C15 C18 C20 -79.9(7) . . . . ?
C16 C17 C22 C24 87.5(3) . . . . ?
C12 C17 C22 C24 -91.5(3) . . . . ?
Mo1 O3 C23 C24 -91.2(3) . . . . ?
Mo1 O3 C23 C28 85.5(3) . . . . ?
O3 C23 C24 C25 -178.6(3) . . . . ?
C28 C23 C24 C25 4.7(4) . . . . ?
O3 C23 C24 C22 7.2(4) . . . . ?
C28 C23 C24 C22 -169.5(3) . . . . ?
C17 C22 C24 C25 -86.0(3) . . . . ?
C17 C22 C24 C23 88.2(3) . . . . ?
C23 C24 C25 C26 -1.9(5) . . . . ?
C22 C24 C25 C26 172.4(3) . . . . ?
C24 C25 C26 C27 -1.0(5) . . . . ?
C24 C25 C26 C29 -177.9(3) . . . . ?
C25 C26 C27 C28 1.2(5) . . . . ?
C29 C26 C27 C28 178.0(3) . . . . ?
C26 C27 C28 C23 1.5(4) . . . . ?
C26 C27 C28 C33 -170.3(3) . . . . ?
O3 C23 C28 C27 178.8(3) . . . . ?
C24 C23 C28 C27 -4.5(4) . . . . ?
O3 C23 C28 C33 -9.8(4) . . . . ?
C24 C23 C28 C33 166.9(3) . . . . ?
C27 C26 C29 C32X -73.4(11) . . . . ?
C25 C26 C29 C32X 103.3(11) . . . . ?
C27 C26 C29 C30 134.9(6) . . . . ?
C25 C26 C29 C30 -48.3(7) . . . . ?
C27 C26 C29 C30X 160.7(10) . . . . ?
C25 C26 C29 C30X -22.6(11) . . . . ?
C27 C26 C29 C31 7.8(7) . . . . ?
C25 C26 C29 C31 -175.5(6) . . . . ?
C27 C26 C29 C32 -109.9(6) . . . . ?
C25 C26 C29 C32 66.8(6) . . . . ?
C27 C26 C29 C31X 45.9(8) . . . . ?
C25 C26 C29 C31X -137.3(8) . . . . ?
C27 C28 C33 C35 -139.7(3) . . . . ?
C23 C28 C33 C35 49.0(4) . . . . ?
Mo1 O4 C34 C35 86.6(3) . . . . ?
Mo1 O4 C34 C39 -94.5(3) . . . . ?
O4 C34 C35 C36 -179.4(3) . . . . ?
C39 C34 C35 C36 1.9(4) . . . . ?
O4 C34 C35 C33 6.0(4) . . . . ?
C39 C34 C35 C33 -172.8(3) . . . . ?
C28 C33 C35 C34 -93.6(4) . . . . ?
C28 C33 C35 C36 91.8(3) . . . . ?
C34 C35 C36 C37 -1.4(4) . . . . ?
C33 C35 C36 C37 173.3(3) . . . . ?
C35 C36 C37 C38 -0.2(5) . . . . ?
C35 C36 C37 C40 -176.0(3) . . . . ?
C36 C37 C38 C39 1.5(5) . . . . ?
C40 C37 C38 C39 177.3(3) . . . . ?
C37 C38 C39 C34 -1.0(4) . . . . ?
C37 C38 C39 C44 178.1(3) . . . . ?
O4 C34 C39 C38 -179.5(3) . . . . ?
C35 C34 C39 C38 -0.7(4) . . . . ?
O4 C34 C39 C44 1.4(4) . . . . ?
C35 C34 C39 C44 -179.8(3) . . . . ?
C36 C37 C40 C43X 99.0(14) . . . . ?
C38 C37 C40 C43X -76.6(14) . . . . ?
C36 C37 C40 C41 -38.6(10) . . . . ?
C38 C37 C40 C41 145.8(9) . . . . ?
C36 C37 C40 C42 -166.6(7) . . . . ?
C38 C37 C40 C42 17.8(7) . . . . ?
C36 C37 C40 C41X -27.6(10) . . . . ?
C38 C37 C40 C41X 156.8(10) . . . . ?
C36 C37 C40 C43 78.6(5) . . . . ?
C38 C37 C40 C43 -97.1(5) . . . . ?
C36 C37 C40 C42X -136.9(11) . . . . ?
C38 C37 C40 C42X 47.5(11) . . . . ?
C38 C39 C44 C46 23.0(4) . . . . ?
C34 C39 C44 C46 -157.9(3) . . . . ?
Mo2 O5 C45 C46 -98.7(3) . . . . ?
Mo2 O5 C45 C50 80.6(4) . . . . ?
O5 C45 C46 C47 179.5(3) . . . . ?
C50 C45 C46 C47 0.1(4) . . . . ?
O5 C45 C46 C44 -0.4(4) . . . . ?
C50 C45 C46 C44 -179.8(3) . . . . ?
C39 C44 C46 C45 104.7(3) . . . . ?
C39 C44 C46 C47 -75.2(4) . . . . ?
C45 C46 C47 C48 -0.3(4) . . . . ?
C44 C46 C47 C48 179.6(3) . . . . ?
C46 C47 C48 C49 0.3(4) . . . . ?
C46 C47 C48 C51 179.3(3) . . . . ?
C47 C48 C49 C50 -0.1(5) . . . . ?
C51 C48 C49 C50 -179.1(3) . . . . ?
C48 C49 C50 C45 -0.1(4) . . . . ?
C48 C49 C50 C55 -179.2(3) . . . . ?
C46 C45 C50 C49 0.1(4) . . . . ?
O5 C45 C50 C49 -179.3(3) . . . . ?
C46 C45 C50 C55 179.1(3) . . . . ?
O5 C45 C50 C55 -0.2(4) . . . . ?
C47 C48 C51 C54 131.6(4) . . . . ?
C49 C48 C51 C54 -49.4(5) . . . . ?
C47 C48 C51 C53 -108.6(4) . . . . ?
C49 C48 C51 C53 70.4(4) . . . . ?
C47 C48 C51 C52 9.1(5) . . . . ?
C49 C48 C51 C52 -171.9(4) . . . . ?
C49 C50 C55 C57 87.6(3) . . . . ?
C45 C50 C55 C57 -91.5(3) . . . . ?
Mo2 O6 C56 C57 -88.4(3) . . . . ?
Mo2 O6 C56 C61 90.7(3) . . . . ?
O6 C56 C57 C58 179.0(3) . . . . ?
C61 C56 C57 C58 -0.1(5) . . . . ?
O6 C56 C57 C55 0.7(4) . . . . ?
C61 C56 C57 C55 -178.4(3) . . . . ?
C50 C55 C57 C56 91.4(3) . . . . ?
C50 C55 C57 C58 -86.8(3) . . . . ?
C56 C57 C58 C59 -1.0(5) . . . . ?
C55 C57 C58 C59 177.2(3) . . . . ?
C57 C58 C59 C60 1.3(5) . . . . ?
C57 C58 C59 C62 -179.5(3) . . . . ?
C58 C59 C60 C61 -0.6(5) . . . . ?
C62 C59 C60 C61 -179.8(3) . . . . ?
O6 C56 C61 C60 -178.3(3) . . . . ?
C57 C56 C61 C60 0.8(5) . . . . ?
O6 C56 C61 C66 -0.2(4) . . . . ?
C57 C56 C61 C66 178.9(3) . . . . ?
C59 C60 C61 C56 -0.4(5) . . . . ?
C59 C60 C61 C66 -178.5(3) . . . . ?
C58 C59 C62 C63 11.4(4) . . . . ?
C60 C59 C62 C63 -169.5(3) . . . . ?
C58 C59 C62 C64 -109.0(3) . . . . ?
C60 C59 C62 C64 70.1(4) . . . . ?
C58 C59 C62 C65 130.6(3) . . . . ?
C60 C59 C62 C65 -50.3(4) . . . . ?
C56 C61 C66 C68 -91.0(3) . . . . ?
C60 C61 C66 C68 87.0(3) . . . . ?
Mo2 O7 C67 C72 86.5(3) . . . . ?
Mo2 O7 C67 C68 -92.9(3) . . . . ?
O7 C67 C68 C69 -174.6(2) . . . . ?
C72 C67 C68 C69 6.0(4) . . . . ?
O7 C67 C68 C66 10.4(4) . . . . ?
C72 C67 C68 C66 -169.0(2) . . . . ?
C61 C66 C68 C69 -90.8(3) . . . . ?
C61 C66 C68 C67 84.1(3) . . . . ?
C67 C68 C69 C70 -2.4(4) . . . . ?
C66 C68 C69 C70 172.6(3) . . . . ?
C68 C69 C70 C71 -1.7(4) . . . . ?
C68 C69 C70 C73 177.5(3) . . . . ?
C69 C70 C71 C72 2.4(4) . . . . ?
C73 C70 C71 C72 -176.8(3) . . . . ?
C70 C71 C72 C67 1.0(4) . . . . ?
C70 C71 C72 C77 -171.4(3) . . . . ?
O7 C67 C72 C71 175.4(2) . . . . ?
C68 C67 C72 C71 -5.3(4) . . . . ?
O7 C67 C72 C77 -12.6(4) . . . . ?
C68 C67 C72 C77 166.8(3) . . . . ?
C71 C70 C73 C76 -38.5(6) . . . . ?
C69 C70 C73 C76 142.4(5) . . . . ?
C71 C70 C73 C75 85.4(6) . . . . ?
C69 C70 C73 C75 -93.8(6) . . . . ?
C71 C70 C73 C74X -127.0(12) . . . . ?
C69 C70 C73 C74X 53.9(12) . . . . ?
C71 C70 C73 C75X 110.2(9) . . . . ?
C69 C70 C73 C75X -69.0(10) . . . . ?
C71 C70 C73 C74 -157.8(6) . . . . ?
C69 C70 C73 C74 23.0(6) . . . . ?
C71 C70 C73 C76X -7.4(13) . . . . ?
C69 C70 C73 C76X 173.4(13) . . . . ?
C71 C72 C77 C79 -134.4(3) . . . . ?
C67 C72 C77 C79 53.6(4) . . . . ?
Mo2 O8 C78 C79 85.6(3) . . . . ?
Mo2 O8 C78 C83 -96.3(3) . . . . ?
O8 C78 C79 C80 -179.8(3) . . . . ?
C83 C78 C79 C80 2.2(4) . . . . ?
O8 C78 C79 C77 5.0(4) . . . . ?
C83 C78 C79 C77 -173.0(3) . . . . ?
C72 C77 C79 C80 89.8(3) . . . . ?
C72 C77 C79 C78 -95.2(3) . . . . ?
C78 C79 C80 C81 -0.8(4) . . . . ?
C77 C79 C80 C81 174.3(3) . . . . ?
C79 C80 C81 C82 -1.2(4) . . . . ?
C79 C80 C81 C84 -178.3(3) . . . . ?
C80 C81 C82 C83 1.9(5) . . . . ?
C84 C81 C82 C83 179.0(3) . . . . ?
C81 C82 C83 C78 -0.7(4) . . . . ?
C81 C82 C83 C88 177.1(3) . . . . ?
O8 C78 C83 C82 -179.5(2) . . . . ?
C79 C78 C83 C82 -1.4(4) . . . . ?
O8 C78 C83 C88 2.6(4) . . . . ?
C79 C78 C83 C88 -179.3(3) . . . . ?
C82 C81 C84 C85 129.5(4) . . . . ?
C80 C81 C84 C85 -53.5(5) . . . . ?
C82 C81 C84 C87 9.8(5) . . . . ?
C80 C81 C84 C87 -173.2(3) . . . . ?
C82 C81 C84 C86 -109.4(4) . . . . ?
C80 C81 C84 C86 67.6(4) . . . . ?
C3 C2 C88 C83 -77.5(4) . . . . ?
C1 C2 C88 C83 104.1(3) . . . . ?
C82 C83 C88 C2 23.0(4) . . . . ?
C78 C83 C88 C2 -159.2(3) . . . . ?
